data_7242531
loop_
_publ_author_name
'Levent, Emre'
'Sala, Oliver'
'Wilm, Lukas F. B.'
'L\"owe, Pawel'
'Dielmann, Fabian'

_publ_section_title
;
 Heterobimetallic complexes composed of bismuth and lithium carboxylates
 as polyurethane catalysts -- alternatives to organotin compounds
;
_journal_issue 7
_journal_name_full 'Green Chemistry'
_journal_page_first 2747
_journal_page_last 2755
_journal_paper_doi 10.1039/D1GC00446H
_journal_volume 23
_journal_year 2021
_chemical_formula_moiety '2(C52 H58 Bi Li2 N O10)'
_chemical_formula_sum 'C104 H116 Bi2 Li4 N2 O20'
_chemical_formula_weight 2159.70
_space_group_crystal_system monoclinic
_space_group_IT_number 14
_space_group_name_Hall '-P 2ybc'
_space_group_name_H-M_alt 'P 1 21/c 1'
_atom_sites_solution_hydrogens geom
_atom_sites_solution_primary dual
_audit_creation_date 2018-02-12
_audit_creation_method
;
Olex2 1.2
(compiled 2017.08.10 svn.r3458 for OlexSys, GUI svn.r5381)
;
_audit_update_record
;
2021-01-20 deposited with the CCDC.	2021-03-22 downloaded from the CCDC.
;
_cell_angle_alpha 90
_cell_angle_beta 103.6240(10)
_cell_angle_gamma 90
_cell_formula_units_Z 4
_cell_length_a 24.7978(8)
_cell_length_b 16.4792(5)
_cell_length_c 24.6871(8)
_cell_measurement_reflns_used 9784
_cell_measurement_temperature 100(2)
_cell_measurement_theta_max 29.593
_cell_measurement_theta_min 2.405
_cell_volume 9804.5(5)
_computing_cell_refinement 'SAINT v8.37A (Bruker, 2015)'
_computing_data_reduction 'SAINT v8.37A (Bruker, 2015)'
_computing_molecular_graphics 'Olex2 (Dolomanov et al., 2009)'
_computing_publication_material 'Olex2 (Dolomanov et al., 2009)'
_computing_structure_refinement 'ShelXL (Sheldrick, 2015)'
_computing_structure_solution 'XT (Sheldrick, 2015)'
_diffrn_ambient_temperature 100
_diffrn_measured_fraction_theta_full 1.000
_diffrn_measured_fraction_theta_max 0.998
_diffrn_measurement_device_type 'Bruker APEX-II CCD'
_diffrn_measurement_method '\f and \w scans'
_diffrn_radiation_type MoK\a
_diffrn_radiation_wavelength 0.71073
_diffrn_reflns_av_R_equivalents 0.0346
_diffrn_reflns_av_unetI/netI 0.0235
_diffrn_reflns_Laue_measured_fraction_full 1.000
_diffrn_reflns_Laue_measured_fraction_max 0.998
_diffrn_reflns_limit_h_max 34
_diffrn_reflns_limit_h_min -34
_diffrn_reflns_limit_k_max 22
_diffrn_reflns_limit_k_min -22
_diffrn_reflns_limit_l_max 34
_diffrn_reflns_limit_l_min -34
_diffrn_reflns_number 166661
_diffrn_reflns_point_group_measured_fraction_full 1.000
_diffrn_reflns_point_group_measured_fraction_max 0.998
_diffrn_reflns_theta_full 25.242
_diffrn_reflns_theta_max 29.586
_diffrn_reflns_theta_min 1.497
_diffrn_standards_number 0
_exptl_absorpt_coefficient_mu 3.654
_exptl_absorpt_correction_T_max 1.0000
_exptl_absorpt_correction_T_min 0.6889
_exptl_absorpt_correction_type multi-scan
_exptl_absorpt_process_details
'SADABS-2016/2 (Bruker,2016/2) was used for absorption correction. wR2(int) was 0.1189 before and 0.0409 after correction. The Ratio of minimum to maximum transmission is 0.6889. The \l/2 correction factor is Not present.'
_exptl_crystal_colour colourless
_exptl_crystal_colour_primary colourless
_exptl_crystal_density_diffrn 1.463
_exptl_crystal_description block
_exptl_crystal_F_000 4368
_exptl_crystal_size_max 0.24
_exptl_crystal_size_mid 0.16
_exptl_crystal_size_min 0.16
_refine_diff_density_max 1.264
_refine_diff_density_min -0.499
_refine_diff_density_rms 0.078
_refine_ls_extinction_method none
_refine_ls_goodness_of_fit_ref 1.015
_refine_ls_hydrogen_treatment constr
_refine_ls_matrix_type full
_refine_ls_number_parameters 1312
_refine_ls_number_reflns 27497
_refine_ls_number_restraints 24
_refine_ls_restrained_S_all 1.015
_refine_ls_R_factor_all 0.0335
_refine_ls_R_factor_gt 0.0235
_refine_ls_shift/su_max 0.011
_refine_ls_shift/su_mean 0.000
_refine_ls_structure_factor_coef Fsqd
_refine_ls_weighting_details 'w=1/[\s^2^(Fo^2^)+(0.0209P)^2^+6.2797P] where P=(Fo^2^+2Fc^2^)/3'
_refine_ls_weighting_scheme calc
_refine_ls_wR_factor_gt 0.0501
_refine_ls_wR_factor_ref 0.0530
_reflns_Friedel_coverage 0.000
_reflns_number_gt 22700
_reflns_number_total 27497
_reflns_threshold_expression 'I > 2\s(I)'
_cod_data_source_file d1gc00446h2.cif
_cod_data_source_block p21c_CCDC1
_cod_depositor_comments 'Adding full bibliography for 7242526--7242531.cif.'
_cod_database_code 7242531
_shelxl_version_number 2013-4
_shelx_space_group_comment
;
The symmetry employed for this shelxl refinement is uniquely defined
by the following loop, which should always be used as a source of
symmetry information in preference to the above space-group names.
They are only intended as comments.
;
_shelx_estimated_absorpt_t_max 0.592
_shelx_estimated_absorpt_t_min 0.474
_olex2_refinement_description
;
1. Fixed Uiso
 At 1.2 times of:
  All C(H) groups
 At 1.5 times of:
  All C(H,H,H) groups
2. Uiso/Uaniso restraints and constraints
Uanis(C45A) \\sim Ueq, Uanis(C60A) \\sim Ueq, Uanis(C61A) \\sim Ueq,
Uanis(C62A) \\sim Ueq: with sigma of 0.005 and sigma for terminal atoms of 0.01
3. Others
 Sof(C45A)=Sof(C46A)=Sof(H46A)=Sof(C47A)=Sof(H47A)=Sof(C48A)=Sof(H48A)=
 Sof(C49A)=Sof(H49A)=Sof(C50A)=Sof(H50A)=1-FVAR(1)
 Sof(C45)=Sof(C46)=Sof(H46)=Sof(C47)=Sof(H47)=Sof(C48)=Sof(H48)=Sof(C49)=
 Sof(H49)=Sof(C50)=Sof(H50)=FVAR(1)
 Sof(C58A)=Sof(H58A)=Sof(C59A)=Sof(H59A)=Sof(C60A)=Sof(H60A)=Sof(C61A)=
 Sof(H61A)=Sof(C62A)=Sof(H62A)=1-FVAR(2)
 Sof(C58)=Sof(H58)=Sof(C59)=Sof(H59)=Sof(C60)=Sof(H60)=Sof(C61)=Sof(H61)=
 Sof(C62)=Sof(H62)=FVAR(2)
4.a Aromatic/amide H refined with riding coordinates:
 C6(H6), C7(H7), C8(H8), C9(H9), C10(H10), C16(H16), C17(H17), C18(H18),
 C19(H19), C20(H20), C26(H26), C27(H27), C28(H28), C29(H29), C30(H30), C36(H36),
  C37(H37), C38(H38), C39(H39), C40(H40), C46(H46), C46A(H46A), C47(H47),
 C47A(H47A), C48(H48), C48A(H48A), C49(H49), C49A(H49A), C50(H50), C50A(H50A),
 C58(H58), C58A(H58A), C59(H59), C59A(H59A), C60(H60), C60A(H60A), C61(H61),
 C61A(H61A), C62(H62), C62A(H62A), C68(H68), C69(H69), C70(H70), C71(H71),
 C72(H72), C78(H78), C79(H79), C80(H80), C81(H81), C82(H82), C88(H88), C89(H89),
  C90(H90), C91(H91), C92(H92), C98(H98), C99(H99), C100(H100), C101(H101),
 C102(H102)
4.b Idealised Me refined as rotating group:
 C3(H3A,H3B,H3C), C4(H4A,H4B,H4C), C13(H13A,H13B,H13C), C14(H14A,H14B,H14C),
 C23(H23A,H23B,H23C), C24(H24A,H24B,H24C), C33(H33A,H33B,H33C), C34(H34A,H34B,
 H34C), C43(H43A,H43B,H43C), C44(H44A,H44B,H44C), C52(H52A,H52B,H52C), C55(H55A,
 H55B,H55C), C56(H56A,H56B,H56C), C65(H65A,H65B,H65C), C66(H66A,H66B,H66C),
 C75(H75A,H75B,H75C), C76(H76A,H76B,H76C), C85(H85A,H85B,H85C), C86(H86A,H86B,
 H86C), C95(H95A,H95B,H95C), C96(H96A,H96B,H96C), C104(H10A,H10B,H10C)
;
_olex2_submission_special_instructions 'No special instructions were received'

loop_
_space_group_symop_operation_xyz
'x, y, z'
'-x, y+1/2, -z+1/2'
'-x, -y, -z'
'x, -y-1/2, z-1/2'

loop_
_atom_site_label
_atom_site_type_symbol
_atom_site_fract_x
_atom_site_fract_y
_atom_site_fract_z
_atom_site_U_iso_or_equiv
_atom_site_adp_type
_atom_site_occupancy
_atom_site_site_symmetry_order
_atom_site_calc_flag
_atom_site_refinement_flags_posn
_atom_site_refinement_flags_adp
_atom_site_refinement_flags_occupancy
_atom_site_disorder_assembly
_atom_site_disorder_group
Bi1 Bi 0.50055(2) 0.65070(2) 0.58118(2) 0.01119(2) Uani 1 1 d . . . . .
O1 O 0.44191(6) 0.73756(9) 0.49889(6) 0.0260(3) Uani 1 1 d . . . . .
O2 O 0.46091(6) 0.76874(8) 0.58799(6) 0.0190(3) Uani 1 1 d . . . . .
O3 O 0.54266(6) 0.69882(8) 0.66610(5) 0.0167(3) Uani 1 1 d . . . . .
O4 O 0.56610(6) 0.57014(8) 0.66950(6) 0.0200(3) Uani 1 1 d . . . . .
O5 O 0.43347(6) 0.61756(8) 0.63023(6) 0.0180(3) Uani 1 1 d . . . . .
O6 O 0.45477(5) 0.48748(8) 0.62263(5) 0.0153(3) Uani 1 1 d . . . . .
O7 O 0.45612(5) 0.55561(8) 0.42243(5) 0.0161(3) Uani 1 1 d . . . . .
O8 O 0.43696(5) 0.54133(8) 0.50534(5) 0.0156(3) Uani 1 1 d . . . . .
O9 O 0.43172(6) 0.26437(9) 0.43787(6) 0.0232(3) Uani 1 1 d . . . . .
O10 O 0.43794(6) 0.34695(8) 0.50989(6) 0.0207(3) Uani 1 1 d . . . . .
N1 N 0.54721(7) 0.38303(11) 0.71480(7) 0.0236(4) Uani 1 1 d . . . . .
C1 C 0.43827(8) 0.78529(12) 0.53672(8) 0.0188(4) Uani 1 1 d . . . . .
C2 C 0.40804(9) 0.86682(13) 0.52638(9) 0.0249(5) Uani 1 1 d . . . . .
C3 C 0.45199(11) 0.93249(13) 0.54702(11) 0.0335(5) Uani 1 1 d . . . . .
H3A H 0.4683 0.9247 0.5869 0.050 Uiso 1 1 calc GR . . . .
H3B H 0.4346 0.9862 0.5410 0.050 Uiso 1 1 calc GR . . . .
H3C H 0.4811 0.9285 0.5264 0.050 Uiso 1 1 calc GR . . . .
C4 C 0.38260(12) 0.87849(16) 0.46370(10) 0.0440(7) Uani 1 1 d . . . . .
H4A H 0.4121 0.8771 0.4434 0.066 Uiso 1 1 calc GR . . . .
H4B H 0.3635 0.9309 0.4576 0.066 Uiso 1 1 calc GR . . . .
H4C H 0.3560 0.8348 0.4502 0.066 Uiso 1 1 calc GR . . . .
C5 C 0.36233(9) 0.86557(13) 0.55815(9) 0.0250(5) Uani 1 1 d . . . . .
C6 C 0.32534(11) 0.80152(17) 0.55173(14) 0.0523(9) Uani 1 1 d . . . . .
H6 H 0.3283 0.7596 0.5262 0.063 Uiso 1 1 calc R . . . .
C7 C 0.28428(11) 0.79589(17) 0.58088(14) 0.0524(8) Uani 1 1 d . . . . .
H7 H 0.2603 0.7501 0.5758 0.063 Uiso 1 1 calc R . . . .
C8 C 0.27820(11) 0.85519(17) 0.61656(12) 0.0415(6) Uani 1 1 d . . . . .
H8 H 0.2488 0.8532 0.6352 0.050 Uiso 1 1 calc R . . . .
C9 C 0.31517(15) 0.91840(19) 0.62556(14) 0.0611(10) Uani 1 1 d . . . . .
H9 H 0.3122 0.9591 0.6520 0.073 Uiso 1 1 calc R . . . .
C10 C 0.35696(13) 0.92399(16) 0.59664(12) 0.0488(8) Uani 1 1 d . . . . .
H10 H 0.3820 0.9685 0.6035 0.059 Uiso 1 1 calc R . . . .
C11 C 0.56851(8) 0.63843(11) 0.69203(8) 0.0147(4) Uani 1 1 d . . . . .
C12 C 0.60385(8) 0.65140(11) 0.75099(8) 0.0173(4) Uani 1 1 d . . . . .
C13 C 0.59443(9) 0.73652(12) 0.77240(8) 0.0227(4) Uani 1 1 d . . . . .
H13A H 0.6015 0.7774 0.7461 0.034 Uiso 1 1 calc GR . . . .
H13B H 0.6198 0.7452 0.8089 0.034 Uiso 1 1 calc GR . . . .
H13C H 0.5560 0.7413 0.7759 0.034 Uiso 1 1 calc GR . . . .
C14 C 0.58689(10) 0.58614(13) 0.78788(9) 0.0295(5) Uani 1 1 d . . . . .
H14A H 0.5470 0.5901 0.7856 0.044 Uiso 1 1 calc GR . . . .
H14B H 0.6074 0.5941 0.8266 0.044 Uiso 1 1 calc GR . . . .
H14C H 0.5954 0.5324 0.7751 0.044 Uiso 1 1 calc GR . . . .
C15 C 0.66485(9) 0.64458(12) 0.74769(9) 0.0209(4) Uani 1 1 d . . . . .
C16 C 0.70506(10) 0.61031(16) 0.79023(10) 0.0378(6) Uani 1 1 d . . . . .
H16 H 0.6950 0.5897 0.8224 0.045 Uiso 1 1 calc R . . . .
C17 C 0.76005(11) 0.60584(19) 0.78623(13) 0.0493(8) Uani 1 1 d . . . . .
H17 H 0.7869 0.5816 0.8156 0.059 Uiso 1 1 calc R . . . .
C18 C 0.77582(10) 0.63542(17) 0.74129(13) 0.0433(7) Uani 1 1 d . . . . .
H18 H 0.8133 0.6307 0.7387 0.052 Uiso 1 1 calc R . . . .
C19 C 0.73715(10) 0.67239(14) 0.69932(12) 0.0368(6) Uani 1 1 d . . . . .
H19 H 0.7481 0.6946 0.6680 0.044 Uiso 1 1 calc R . . . .
C20 C 0.68192(9) 0.67722(13) 0.70273(10) 0.0255(5) Uani 1 1 d . . . . .
H20 H 0.6556 0.7033 0.6738 0.031 Uiso 1 1 calc R . . . .
C21 C 0.42378(7) 0.54227(11) 0.63359(7) 0.0136(3) Uani 1 1 d . . . . .
C22 C 0.37083(8) 0.52007(12) 0.65294(8) 0.0161(4) Uani 1 1 d . . . . .
C23 C 0.32697(8) 0.58580(14) 0.63327(9) 0.0264(5) Uani 1 1 d . . . . .
H23A H 0.3412 0.6382 0.6494 0.040 Uiso 1 1 calc GR . . . .
H23B H 0.2932 0.5720 0.6453 0.040 Uiso 1 1 calc GR . . . .
H23C H 0.3184 0.5894 0.5925 0.040 Uiso 1 1 calc GR . . . .
C24 C 0.34866(10) 0.43805(14) 0.62724(9) 0.0285(5) Uani 1 1 d . . . . .
H24A H 0.3389 0.4426 0.5865 0.043 Uiso 1 1 calc GR . . . .
H24B H 0.3156 0.4229 0.6403 0.043 Uiso 1 1 calc GR . . . .
H24C H 0.3773 0.3964 0.6386 0.043 Uiso 1 1 calc GR . . . .
C25 C 0.38718(8) 0.51220(11) 0.71662(8) 0.0157(4) Uani 1 1 d . . . . .
C26 C 0.36190(9) 0.55754(12) 0.75144(8) 0.0205(4) Uani 1 1 d . . . . .
H26 H 0.3349 0.5971 0.7358 0.025 Uiso 1 1 calc R . . . .
C27 C 0.37577(10) 0.54559(13) 0.80887(9) 0.0266(5) Uani 1 1 d . . . . .
H27 H 0.3580 0.5769 0.8319 0.032 Uiso 1 1 calc R . . . .
C28 C 0.41526(10) 0.48832(14) 0.83275(9) 0.0292(5) Uani 1 1 d . . . . .
H28 H 0.4245 0.4801 0.8719 0.035 Uiso 1 1 calc R . . . .
C29 C 0.44103(10) 0.44335(14) 0.79867(9) 0.0283(5) Uani 1 1 d . . . . .
H29 H 0.4683 0.4042 0.8145 0.034 Uiso 1 1 calc R . . . .
C30 C 0.42712(9) 0.45542(13) 0.74141(8) 0.0214(4) Uani 1 1 d . . . . .
H30 H 0.4452 0.4243 0.7186 0.026 Uiso 1 1 calc R . . . .
C31 C 0.42239(7) 0.55178(10) 0.45329(7) 0.0124(3) Uani 1 1 d . . . . .
C32 C 0.35941(7) 0.55389(11) 0.42641(7) 0.0137(3) Uani 1 1 d . . . . .
C33 C 0.34156(8) 0.46444(12) 0.42000(9) 0.0218(4) Uani 1 1 d . . . . .
H33A H 0.3595 0.4378 0.3933 0.033 Uiso 1 1 calc GR . . . .
H33B H 0.3012 0.4612 0.4064 0.033 Uiso 1 1 calc GR . . . .
H33C H 0.3527 0.4372 0.4562 0.033 Uiso 1 1 calc GR . . . .
C34 C 0.32864(8) 0.59453(13) 0.46656(8) 0.0226(4) Uani 1 1 d . . . . .
H34A H 0.3365 0.5649 0.5020 0.034 Uiso 1 1 calc GR . . . .
H34B H 0.2886 0.5937 0.4501 0.034 Uiso 1 1 calc GR . . . .
H34C H 0.3412 0.6508 0.4732 0.034 Uiso 1 1 calc GR . . . .
C35 C 0.34661(8) 0.59991(11) 0.37136(8) 0.0149(4) Uani 1 1 d . . . . .
C36 C 0.31440(8) 0.56682(13) 0.32227(8) 0.0209(4) Uani 1 1 d . . . . .
H36 H 0.3024 0.5120 0.3218 0.025 Uiso 1 1 calc R . . . .
C37 C 0.29965(9) 0.61323(16) 0.27390(9) 0.0284(5) Uani 1 1 d . . . . .
H37 H 0.2771 0.5901 0.2411 0.034 Uiso 1 1 calc R . . . .
C38 C 0.31745(9) 0.69221(15) 0.27316(9) 0.0291(5) Uani 1 1 d . . . . .
H38 H 0.3070 0.7238 0.2401 0.035 Uiso 1 1 calc R . . . .
C39 C 0.35061(9) 0.72504(13) 0.32100(9) 0.0264(5) Uani 1 1 d . . . . .
H39 H 0.3637 0.7792 0.3206 0.032 Uiso 1 1 calc R . . . .
C40 C 0.36506(8) 0.67978(12) 0.36982(8) 0.0193(4) Uani 1 1 d . . . . .
H40 H 0.3877 0.7034 0.4024 0.023 Uiso 1 1 calc R . . . .
C41 C 0.42343(8) 0.28152(11) 0.48564(8) 0.0170(4) Uani 1 1 d . . . . .
C42 C 0.39515(9) 0.21533(12) 0.51329(9) 0.0227(4) Uani 1 1 d . . . . .
C43 C 0.43789(12) 0.1937(2) 0.56695(12) 0.0572(9) Uani 1 1 d . . . . .
H43A H 0.4737 0.1824 0.5582 0.086 Uiso 1 1 calc GR . . . .
H43B H 0.4254 0.1456 0.5839 0.086 Uiso 1 1 calc GR . . . .
H43C H 0.4419 0.2393 0.5931 0.086 Uiso 1 1 calc GR . . . .
C44 C 0.38304(11) 0.13912(13) 0.47605(12) 0.0369(6) Uani 1 1 d . . . . .
H44A H 0.3588 0.1537 0.4400 0.055 Uiso 1 1 calc GR . . . .
H44B H 0.3646 0.0982 0.4942 0.055 Uiso 1 1 calc GR . . . .
H44C H 0.4180 0.1171 0.4703 0.055 Uiso 1 1 calc GR . . . .
C45 C 0.3426(3) 0.2435(4) 0.5257(3) 0.0175(11) Uani 0.677(10) 1 d . . P A 1
C45A C 0.3339(6) 0.2539(9) 0.5120(6) 0.022(3) Uani 0.323(10) 1 d . U P A 2
C46 C 0.3257(2) 0.2198(3) 0.5730(2) 0.0243(9) Uani 0.677(10) 1 d . . P A 1
H46 H 0.3493 0.1867 0.6000 0.029 Uiso 0.677(10) 1 calc R . P A 1
C46A C 0.3123(6) 0.2534(10) 0.5590(6) 0.052(4) Uani 0.323(10) 1 d . . P A 2
H46A H 0.3331 0.2335 0.5938 0.063 Uiso 0.323(10) 1 calc R . P A 2
C47 C 0.2740(2) 0.2443(3) 0.5813(2) 0.0307(12) Uani 0.677(10) 1 d . . P A 1
H47 H 0.2632 0.2280 0.6141 0.037 Uiso 0.677(10) 1 calc R . P A 1
C47A C 0.2564(6) 0.2849(15) 0.5525(12) 0.057(8) Uani 0.323(10) 1 d . . P A 2
H47A H 0.2396 0.2869 0.5833 0.069 Uiso 0.323(10) 1 calc R . P A 2
C48 C 0.2384(3) 0.2922(5) 0.5420(5) 0.037(2) Uani 0.677(10) 1 d . . P A 1
H48 H 0.2034 0.3084 0.5476 0.044 Uiso 0.677(10) 1 calc R . P A 1
C48A C 0.2284(6) 0.3116(8) 0.5011(9) 0.056(4) Uani 0.323(10) 1 d . . P A 2
H48A H 0.1920 0.3327 0.4970 0.068 Uiso 0.323(10) 1 calc R . P A 2
C49 C 0.2550(2) 0.3155(3) 0.4949(3) 0.0356(14) Uani 0.677(10) 1 d . . P A 1
H49 H 0.2315 0.3491 0.4681 0.043 Uiso 0.677(10) 1 calc R . P A 1
C49A C 0.2502(5) 0.3093(7) 0.4567(9) 0.060(4) Uani 0.323(10) 1 d . . P A 2
H49A H 0.2289 0.3273 0.4215 0.072 Uiso 0.323(10) 1 calc R . P A 2
C50 C 0.3055(3) 0.2907(4) 0.4861(2) 0.0267(11) Uani 0.677(10) 1 d . . P A 1
H50 H 0.3154 0.3058 0.4526 0.032 Uiso 0.677(10) 1 calc R . P A 1
C50A C 0.3036(6) 0.2809(9) 0.4615(7) 0.042(3) Uani 0.323(10) 1 d . . P A 2
H50A H 0.3192 0.2801 0.4299 0.051 Uiso 0.323(10) 1 calc R . P A 2
C51 C 0.55763(9) 0.33440(13) 0.74859(9) 0.0221(4) Uani 1 1 d . . . . .
C52 C 0.57080(10) 0.27134(14) 0.79105(10) 0.0306(5) Uani 1 1 d . . . . .
H52A H 0.5755 0.2194 0.7734 0.046 Uiso 1 1 calc GR . . . .
H52B H 0.5405 0.2668 0.8102 0.046 Uiso 1 1 calc GR . . . .
H52C H 0.6052 0.2854 0.8181 0.046 Uiso 1 1 calc GR . . . .
Li1 Li 0.53734(14) 0.4642(2) 0.65177(13) 0.0190(7) Uani 1 1 d . . . . .
Li2 Li 0.46322(14) 0.4448(2) 0.54788(14) 0.0177(7) Uani 1 1 d . . . . .
Bi2 Bi -0.00274(2) 0.34450(2) 0.58412(2) 0.01103(2) Uani 1 1 d . . . . .
O11 O -0.04362(6) 0.22866(8) 0.60008(5) 0.0176(3) Uani 1 1 d . . . . .
O12 O -0.07607(6) 0.26985(8) 0.51434(6) 0.0205(3) Uani 1 1 d . . . . .
O13 O 0.04860(6) 0.24640(8) 0.55057(6) 0.0206(3) Uani 1 1 d . . . . .
O14 O 0.05347(6) 0.34617(8) 0.49198(6) 0.0197(3) Uani 1 1 d . . . . .
O15 O 0.04652(6) 0.30028(8) 0.66759(5) 0.0178(3) Uani 1 1 d . . . . .
O16 O 0.06692(6) 0.43037(8) 0.66998(6) 0.0202(3) Uani 1 1 d . . . . .
O17 O 0.06495(6) 0.61262(8) 0.36344(6) 0.0180(3) Uani 1 1 d . . . . .
O18 O 0.04238(5) 0.48408(8) 0.37565(5) 0.0159(3) Uani 1 1 d . . . . .
O19 O 0.06304(5) 0.54018(8) 0.49195(5) 0.0153(3) Uani 1 1 d . . . . .
O20 O 0.04706(5) 0.55519(8) 0.57626(5) 0.0155(3) Uani 1 1 d . . . . .
N2 N 0.05324(8) 0.62423(11) 0.70857(7) 0.0243(4) Uani 1 1 d . . . . .
C53 C -0.07542(8) 0.21868(11) 0.55144(8) 0.0162(4) Uani 1 1 d . . . . .
C54 C -0.11195(8) 0.14247(11) 0.54166(8) 0.0178(4) Uani 1 1 d . . . . .
C55 C -0.13987(10) 0.13462(14) 0.47939(9) 0.0272(5) Uani 1 1 d . . . . .
H55A H -0.1607 0.1843 0.4665 0.041 Uiso 1 1 calc GR . . . .
H55B H -0.1653 0.0882 0.4737 0.041 Uiso 1 1 calc GR . . . .
H55C H -0.1115 0.1263 0.4583 0.041 Uiso 1 1 calc GR . . . .
C56 C -0.07483(9) 0.06841(12) 0.56061(10) 0.0287(5) Uani 1 1 d . . . . .
H56A H -0.0442 0.0683 0.5418 0.043 Uiso 1 1 calc GR . . . .
H56B H -0.0967 0.0187 0.5511 0.043 Uiso 1 1 calc GR . . . .
H56C H -0.0599 0.0709 0.6010 0.043 Uiso 1 1 calc GR . . . .
C57 C -0.15708(8) 0.15173(11) 0.57435(8) 0.0181(4) Uani 1 1 d . . . . .
C58 C -0.1684(5) 0.0891(5) 0.6085(4) 0.0366(17) Uani 0.67(2) 1 d . . P B 1
H58 H -0.1478 0.0400 0.6118 0.044 Uiso 0.67(2) 1 calc R . P B 1
C58A C -0.1847(8) 0.0853(9) 0.5868(10) 0.036(4) Uani 0.33(2) 1 d . . P B 2
H58A H -0.1730 0.0328 0.5785 0.043 Uiso 0.33(2) 1 calc R . P B 2
C59 C -0.2095(5) 0.0984(4) 0.6374(5) 0.050(2) Uani 0.67(2) 1 d . . P B 1
H59 H -0.2172 0.0552 0.6599 0.060 Uiso 0.67(2) 1 calc R . P B 1
C59A C -0.2289(7) 0.0924(8) 0.6109(10) 0.042(4) Uani 0.33(2) 1 d . . P B 2
H59A H -0.2464 0.0448 0.6203 0.051 Uiso 0.33(2) 1 calc R . P B 2
C60 C -0.2390(5) 0.1681(8) 0.6340(5) 0.0292(17) Uani 0.67(2) 1 d . . P B 1
H60 H -0.2671 0.1741 0.6540 0.035 Uiso 0.67(2) 1 calc R . P B 1
C60A C -0.2491(9) 0.1697(15) 0.6222(8) 0.021(3) Uani 0.33(2) 1 d . U P B 2
H60A H -0.2808 0.1741 0.6374 0.025 Uiso 0.33(2) 1 calc R . P B 2
C61 C -0.2268(5) 0.2327(8) 0.5997(5) 0.0237(17) Uani 0.67(2) 1 d . . P B 1
H61 H -0.2470 0.2821 0.5968 0.028 Uiso 0.67(2) 1 calc R . P B 1
C61A C -0.2246(10) 0.2318(15) 0.6118(8) 0.016(3) Uani 0.33(2) 1 d . U P B 2
H61A H -0.2369 0.2836 0.6206 0.020 Uiso 0.33(2) 1 calc R . P B 2
C62 C -0.1870(3) 0.2232(6) 0.5717(4) 0.0231(14) Uani 0.67(2) 1 d . . P B 1
H62 H -0.1791 0.2666 0.5495 0.028 Uiso 0.67(2) 1 calc R . P B 1
C62A C -0.1777(7) 0.2262(11) 0.5864(7) 0.021(3) Uani 0.33(2) 1 d . U P B 2
H62A H -0.1606 0.2746 0.5778 0.025 Uiso 0.33(2) 1 calc R . P B 2
C63 C 0.05461(8) 0.27230(11) 0.50377(8) 0.0168(4) Uani 1 1 d . . . . .
C64 C 0.06069(9) 0.20784(12) 0.45998(8) 0.0197(4) Uani 1 1 d . . . . .
C65 C 0.05129(11) 0.24823(15) 0.40321(9) 0.0336(5) Uani 1 1 d . . . . .
H65A H 0.0148 0.2745 0.3943 0.050 Uiso 1 1 calc GR . . . .
H65B H 0.0528 0.2072 0.3749 0.050 Uiso 1 1 calc GR . . . .
H65C H 0.0802 0.2890 0.4038 0.050 Uiso 1 1 calc GR . . . .
C66 C 0.01476(9) 0.14421(13) 0.45719(10) 0.0291(5) Uani 1 1 d . . . . .
H66A H 0.0162 0.1044 0.4281 0.044 Uiso 1 1 calc GR . . . .
H66B H -0.0215 0.1711 0.4485 0.044 Uiso 1 1 calc GR . . . .
H66C H 0.0203 0.1165 0.4932 0.044 Uiso 1 1 calc GR . . . .
C67 C 0.11731(9) 0.16585(12) 0.47851(9) 0.0218(4) Uani 1 1 d . . . . .
C68 C 0.13194(10) 0.12701(13) 0.52984(10) 0.0270(5) Uani 1 1 d . . . . .
H68 H 0.1078 0.1297 0.5545 0.032 Uiso 1 1 calc R . . . .
C69 C 0.18189(11) 0.08387(15) 0.54554(12) 0.0403(6) Uani 1 1 d . . . . .
H69 H 0.1913 0.0577 0.5808 0.048 Uiso 1 1 calc R . . . .
C70 C 0.21757(11) 0.07893(17) 0.51028(13) 0.0473(7) Uani 1 1 d . . . . .
H70 H 0.2512 0.0490 0.5208 0.057 Uiso 1 1 calc R . . . .
C71 C 0.20372(10) 0.11782(17) 0.45984(12) 0.0434(7) Uani 1 1 d . . . . .
H71 H 0.2282 0.1152 0.4355 0.052 Uiso 1 1 calc R . . . .
C72 C 0.15418(10) 0.16121(15) 0.44371(10) 0.0323(5) Uani 1 1 d . . . . .
H72 H 0.1454 0.1879 0.4086 0.039 Uiso 1 1 calc R . . . .
C73 C 0.07056(8) 0.36274(11) 0.69291(8) 0.0148(4) Uani 1 1 d . . . . .
C74 C 0.10392(8) 0.35240(11) 0.75312(8) 0.0153(4) Uani 1 1 d . . . . .
C75 C 0.08131(9) 0.41555(12) 0.78797(8) 0.0216(4) Uani 1 1 d . . . . .
H75A H 0.0999 0.4090 0.8274 0.032 Uiso 1 1 calc GR . . . .
H75B H 0.0413 0.4077 0.7830 0.032 Uiso 1 1 calc GR . . . .
H75C H 0.0884 0.4702 0.7757 0.032 Uiso 1 1 calc GR . . . .
C76 C 0.09692(8) 0.26620(12) 0.77390(8) 0.0193(4) Uani 1 1 d . . . . .
H76A H 0.1075 0.2267 0.7486 0.029 Uiso 1 1 calc GR . . . .
H76B H 0.0581 0.2576 0.7750 0.029 Uiso 1 1 calc GR . . . .
H76C H 0.1207 0.2593 0.8114 0.029 Uiso 1 1 calc GR . . . .
C77 C 0.16545(8) 0.36491(11) 0.75428(8) 0.0162(4) Uani 1 1 d . . . . .
C78 C 0.20157(9) 0.40041(14) 0.79961(9) 0.0284(5) Uani 1 1 d . . . . .
H78 H 0.1877 0.4199 0.8299 0.034 Uiso 1 1 calc R . . . .
C79 C 0.25781(10) 0.40784(15) 0.80138(11) 0.0337(5) Uani 1 1 d . . . . .
H79 H 0.2819 0.4321 0.8328 0.040 Uiso 1 1 calc R . . . .
C80 C 0.27880(9) 0.38028(13) 0.75793(10) 0.0261(5) Uani 1 1 d . . . . .
H80 H 0.3171 0.3866 0.7589 0.031 Uiso 1 1 calc R . . . .
C81 C 0.24395(9) 0.34348(12) 0.71313(9) 0.0243(5) Uani 1 1 d . . . . .
H81 H 0.2583 0.3235 0.6833 0.029 Uiso 1 1 calc R . . . .
C82 C 0.18747(8) 0.33535(12) 0.71130(9) 0.0198(4) Uani 1 1 d . . . . .
H82 H 0.1638 0.3093 0.6803 0.024 Uiso 1 1 calc R . . . .
C83 C 0.07312(8) 0.53670(11) 0.36184(7) 0.0144(4) Uani 1 1 d . . . . .
C84 C 0.12457(8) 0.51039(12) 0.34121(8) 0.0170(4) Uani 1 1 d . . . . .
C85 C 0.14548(9) 0.42855(13) 0.36743(9) 0.0259(5) Uani 1 1 d . . . . .
H85A H 0.1790 0.4127 0.3555 0.039 Uiso 1 1 calc GR . . . .
H85B H 0.1167 0.3873 0.3554 0.039 Uiso 1 1 calc GR . . . .
H85C H 0.1541 0.4333 0.4081 0.039 Uiso 1 1 calc GR . . . .
C86 C 0.17037(8) 0.57397(14) 0.35899(9) 0.0247(4) Uani 1 1 d . . . . .
H86A H 0.1570 0.6267 0.3429 0.037 Uiso 1 1 calc GR . . . .
H86B H 0.2030 0.5578 0.3457 0.037 Uiso 1 1 calc GR . . . .
H86C H 0.1804 0.5781 0.3997 0.037 Uiso 1 1 calc GR . . . .
C87 C 0.10649(8) 0.50141(12) 0.27739(8) 0.0183(4) Uani 1 1 d . . . . .
C88 C 0.13072(10) 0.54502(13) 0.24114(9) 0.0261(5) Uani 1 1 d . . . . .
H88 H 0.1586 0.5840 0.2556 0.031 Uiso 1 1 calc R . . . .
C89 C 0.11452(11) 0.53215(14) 0.18380(10) 0.0350(6) Uani 1 1 d . . . . .
H89 H 0.1313 0.5627 0.1596 0.042 Uiso 1 1 calc R . . . .
C90 C 0.07433(11) 0.47552(15) 0.16173(10) 0.0339(6) Uani 1 1 d . . . . .
H90 H 0.0638 0.4667 0.1226 0.041 Uiso 1 1 calc R . . . .
C91 C 0.04964(10) 0.43180(15) 0.19719(9) 0.0307(5) Uani 1 1 d . . . . .
H91 H 0.0219 0.3927 0.1825 0.037 Uiso 1 1 calc R . . . .
C92 C 0.06538(9) 0.44504(13) 0.25432(9) 0.0233(4) Uani 1 1 d . . . . .
H92 H 0.0478 0.4151 0.2782 0.028 Uiso 1 1 calc R . . . .
C93 C 0.07940(7) 0.54960(10) 0.54401(7) 0.0130(3) Uani 1 1 d . . . . .
C94 C 0.14255(8) 0.54859(11) 0.56970(8) 0.0151(4) Uani 1 1 d . . . . .
C95 C 0.17424(8) 0.57932(14) 0.52715(8) 0.0237(4) Uani 1 1 d . . . . .
H95A H 0.1663 0.5439 0.4943 0.036 Uiso 1 1 calc GR . . . .
H95B H 0.2142 0.5789 0.5441 0.036 Uiso 1 1 calc GR . . . .
H95C H 0.1624 0.6348 0.5159 0.036 Uiso 1 1 calc GR . . . .
C96 C 0.15707(8) 0.45851(12) 0.58165(9) 0.0219(4) Uani 1 1 d . . . . .
H96A H 0.1394 0.4389 0.6108 0.033 Uiso 1 1 calc GR . . . .
H96B H 0.1974 0.4525 0.5942 0.033 Uiso 1 1 calc GR . . . .
H96C H 0.1436 0.4268 0.5476 0.033 Uiso 1 1 calc GR . . . .
C97 C 0.15746(8) 0.60116(12) 0.62183(8) 0.0161(4) Uani 1 1 d . . . . .
C98 C 0.18707(8) 0.57175(14) 0.67312(9) 0.0235(4) Uani 1 1 d . . . . .
H98 H 0.1965 0.5158 0.6771 0.028 Uiso 1 1 calc R . . . .
C99 C 0.20302(9) 0.62362(16) 0.71861(10) 0.0334(5) Uani 1 1 d . . . . .
H99 H 0.2236 0.6027 0.7532 0.040 Uiso 1 1 calc R . . . .
C100 C 0.18945(9) 0.70472(15) 0.71418(10) 0.0322(5) Uani 1 1 d . . . . .
H100 H 0.2008 0.7399 0.7453 0.039 Uiso 1 1 calc R . . . .
C101 C 0.15903(10) 0.73433(13) 0.66387(10) 0.0309(5) Uani 1 1 d . . . . .
H101 H 0.1488 0.7900 0.6605 0.037 Uiso 1 1 calc R . . . .
C102 C 0.14330(9) 0.68319(12) 0.61813(9) 0.0230(4) Uani 1 1 d . . . . .
H102 H 0.1225 0.7045 0.5838 0.028 Uiso 1 1 calc R . . . .
C103 C 0.06374(9) 0.67591(13) 0.73976(9) 0.0243(4) Uani 1 1 d . . . . .
C104 C 0.07683(11) 0.74200(15) 0.77993(10) 0.0378(6) Uani 1 1 d . . . . .
H10A H 0.0770 0.7935 0.7601 0.057 Uiso 1 1 calc GR . . . .
H10B H 0.1135 0.7328 0.8047 0.057 Uiso 1 1 calc GR . . . .
H10C H 0.0488 0.7442 0.8020 0.057 Uiso 1 1 calc GR . . . .
Li3 Li 0.03334(14) 0.44489(19) 0.45154(13) 0.0165(6) Uani 1 1 d . . . . .
Li4 Li 0.04126(14) 0.5361(2) 0.65051(14) 0.0189(7) Uani 1 1 d . . . . .

loop_
_atom_site_aniso_label
_atom_site_aniso_U_11
_atom_site_aniso_U_22
_atom_site_aniso_U_33
_atom_site_aniso_U_23
_atom_site_aniso_U_13
_atom_site_aniso_U_12
Bi1 0.01316(3) 0.01081(3) 0.00940(3) 0.00008(2) 0.00226(3) 0.00040(2)
O1 0.0322(8) 0.0215(7) 0.0200(7) -0.0050(6) -0.0028(6) 0.0087(6)
O2 0.0241(7) 0.0163(6) 0.0157(7) 0.0016(5) 0.0031(6) 0.0064(6)
O3 0.0196(7) 0.0157(6) 0.0128(6) -0.0009(5) -0.0001(5) 0.0009(5)
O4 0.0223(7) 0.0165(6) 0.0193(7) -0.0052(6) 0.0011(6) 0.0014(6)
O5 0.0212(7) 0.0150(6) 0.0206(7) -0.0008(5) 0.0102(6) -0.0007(5)
O6 0.0178(7) 0.0162(6) 0.0127(6) -0.0008(5) 0.0052(5) 0.0029(5)
O7 0.0150(6) 0.0194(7) 0.0143(6) -0.0012(5) 0.0040(5) 0.0022(5)
O8 0.0190(7) 0.0145(6) 0.0118(6) 0.0007(5) 0.0008(5) 0.0010(5)
O9 0.0301(8) 0.0229(7) 0.0199(7) -0.0057(6) 0.0127(6) -0.0103(6)
O10 0.0219(7) 0.0176(7) 0.0213(7) -0.0043(6) 0.0022(6) 0.0004(6)
N1 0.0228(9) 0.0251(9) 0.0243(9) 0.0083(8) 0.0084(8) 0.0065(7)
C1 0.0193(10) 0.0165(9) 0.0187(10) 0.0012(8) 0.0010(8) 0.0030(8)
C2 0.0317(12) 0.0193(10) 0.0198(10) 0.0014(8) -0.0018(9) 0.0108(9)
C3 0.0436(14) 0.0169(10) 0.0396(14) 0.0047(10) 0.0089(12) 0.0049(10)
C4 0.0652(19) 0.0402(14) 0.0194(12) 0.0033(10) -0.0045(12) 0.0309(14)
C5 0.0272(11) 0.0226(10) 0.0198(10) -0.0051(8) -0.0053(9) 0.0111(9)
C6 0.0266(13) 0.0452(16) 0.083(2) -0.0460(16) 0.0092(14) -0.0002(12)
C7 0.0219(12) 0.0425(15) 0.091(2) -0.0311(16) 0.0105(14) -0.0034(11)
C8 0.0317(14) 0.0481(16) 0.0442(16) -0.0103(13) 0.0079(12) 0.0018(12)
C9 0.077(2) 0.0524(19) 0.065(2) -0.0345(17) 0.0388(19) -0.0143(17)
C10 0.066(2) 0.0313(13) 0.0559(18) -0.0221(13) 0.0280(16) -0.0138(13)
C11 0.0147(9) 0.0177(8) 0.0125(8) -0.0010(7) 0.0050(7) 0.0003(7)
C12 0.0201(9) 0.0176(9) 0.0120(9) -0.0019(7) -0.0005(7) 0.0027(7)
C13 0.0270(11) 0.0219(10) 0.0164(10) -0.0056(8) -0.0001(8) 0.0062(8)
C14 0.0434(14) 0.0271(11) 0.0169(10) 0.0027(9) 0.0052(10) -0.0043(10)
C15 0.0205(10) 0.0190(9) 0.0200(10) -0.0086(8) -0.0019(8) 0.0050(8)
C16 0.0331(13) 0.0489(15) 0.0270(12) -0.0027(11) -0.0019(10) 0.0156(12)
C17 0.0302(14) 0.0616(19) 0.0467(17) -0.0151(15) -0.0100(13) 0.0212(13)
C18 0.0191(11) 0.0465(15) 0.0607(19) -0.0345(14) 0.0022(12) 0.0007(11)
C19 0.0291(13) 0.0265(11) 0.0575(17) -0.0156(12) 0.0156(12) -0.0085(10)
C20 0.0207(10) 0.0206(10) 0.0342(12) -0.0055(9) 0.0041(9) -0.0030(8)
C21 0.0132(8) 0.0177(8) 0.0097(8) 0.0002(7) 0.0024(7) -0.0023(7)
C22 0.0137(9) 0.0210(9) 0.0150(9) -0.0001(7) 0.0061(7) -0.0033(7)
C23 0.0164(10) 0.0425(13) 0.0205(10) 0.0046(9) 0.0049(8) 0.0056(9)
C24 0.0312(12) 0.0352(12) 0.0201(11) -0.0068(9) 0.0081(9) -0.0187(10)
C25 0.0163(9) 0.0173(9) 0.0148(9) -0.0008(7) 0.0061(7) -0.0039(7)
C26 0.0257(11) 0.0171(9) 0.0209(10) -0.0010(8) 0.0094(8) 0.0007(8)
C27 0.0400(13) 0.0220(10) 0.0216(11) -0.0059(9) 0.0151(10) -0.0021(9)
C28 0.0371(13) 0.0353(12) 0.0151(10) 0.0001(9) 0.0061(9) -0.0024(10)
C29 0.0296(12) 0.0320(12) 0.0233(11) 0.0037(9) 0.0064(9) 0.0046(10)
C30 0.0236(10) 0.0236(10) 0.0187(10) 0.0007(8) 0.0083(8) 0.0009(8)
C31 0.0162(9) 0.0076(7) 0.0127(8) -0.0018(6) 0.0017(7) 0.0016(6)
C32 0.0137(9) 0.0148(8) 0.0123(8) 0.0002(7) 0.0026(7) 0.0011(7)
C33 0.0198(10) 0.0196(9) 0.0226(10) 0.0039(8) -0.0021(8) -0.0051(8)
C34 0.0199(10) 0.0326(11) 0.0165(10) 0.0018(9) 0.0067(8) 0.0066(9)
C35 0.0129(9) 0.0184(9) 0.0139(9) 0.0006(7) 0.0038(7) 0.0042(7)
C36 0.0173(10) 0.0300(11) 0.0145(9) -0.0003(8) 0.0019(8) 0.0003(8)
C37 0.0198(11) 0.0499(15) 0.0141(10) 0.0045(10) 0.0010(8) 0.0018(10)
C38 0.0235(11) 0.0426(13) 0.0221(11) 0.0177(10) 0.0068(9) 0.0139(10)
C39 0.0290(11) 0.0204(10) 0.0336(12) 0.0099(9) 0.0152(10) 0.0090(9)
C40 0.0210(10) 0.0175(9) 0.0199(10) 0.0011(8) 0.0057(8) 0.0050(8)
C41 0.0174(9) 0.0161(9) 0.0172(9) 0.0032(7) 0.0034(8) 0.0022(7)
C42 0.0246(11) 0.0209(10) 0.0235(11) 0.0072(8) 0.0077(9) 0.0013(8)
C43 0.0463(17) 0.070(2) 0.0476(18) 0.0386(16) -0.0055(14) -0.0096(16)
C44 0.0412(14) 0.0158(10) 0.0629(18) -0.0009(11) 0.0308(14) -0.0019(10)
C45 0.020(2) 0.0117(19) 0.017(2) 0.0012(17) -0.0021(18) 0.0023(15)
C45A 0.018(4) 0.022(4) 0.028(5) -0.001(4) 0.010(4) -0.006(3)
C46 0.025(2) 0.029(2) 0.0192(19) -0.0043(16) 0.0061(16) -0.0031(16)
C46A 0.042(7) 0.074(10) 0.045(8) -0.033(7) 0.018(6) -0.022(7)
C47 0.033(2) 0.028(2) 0.037(2) -0.0181(17) 0.019(2) -0.0082(18)
C47A 0.030(10) 0.073(14) 0.078(16) -0.057(12) 0.028(11) -0.023(9)
C48 0.024(4) 0.016(2) 0.073(6) -0.015(3) 0.018(4) -0.002(2)
C48A 0.056(8) 0.036(6) 0.089(13) -0.018(7) 0.040(9) -0.002(6)
C49 0.022(2) 0.0176(17) 0.065(4) 0.008(2) 0.006(3) 0.0038(16)
C49A 0.036(6) 0.036(5) 0.114(13) 0.023(7) 0.033(8) 0.005(4)
C50 0.025(2) 0.0188(19) 0.033(3) 0.010(2) 0.001(2) -0.0005(15)
C50A 0.027(5) 0.034(6) 0.068(9) 0.024(7) 0.017(7) 0.008(4)
C51 0.0190(10) 0.0260(10) 0.0227(10) 0.0038(9) 0.0077(8) 0.0033(8)
C52 0.0302(12) 0.0335(12) 0.0285(12) 0.0165(10) 0.0080(10) 0.0025(10)
Li1 0.0242(18) 0.0175(16) 0.0137(16) 0.0025(13) 0.0013(13) 0.0023(14)
Li2 0.0191(16) 0.0167(16) 0.0180(16) 0.0007(13) 0.0058(13) 0.0014(13)
Bi2 0.01288(3) 0.00967(3) 0.01036(3) -0.00015(2) 0.00239(3) 0.00037(2)
O11 0.0198(7) 0.0152(6) 0.0167(7) -0.0009(5) 0.0022(6) -0.0032(5)
O12 0.0212(7) 0.0151(6) 0.0219(7) 0.0051(6) -0.0016(6) -0.0030(6)
O13 0.0294(8) 0.0172(7) 0.0178(7) 0.0033(5) 0.0108(6) 0.0077(6)
O14 0.0246(7) 0.0127(6) 0.0219(7) 0.0016(5) 0.0056(6) 0.0022(5)
O15 0.0203(7) 0.0148(6) 0.0161(7) 0.0017(5) -0.0001(6) 0.0001(5)
O16 0.0225(7) 0.0168(6) 0.0190(7) 0.0058(6) 0.0003(6) -0.0019(6)
O17 0.0208(7) 0.0135(6) 0.0229(7) 0.0003(5) 0.0115(6) 0.0011(5)
O18 0.0188(7) 0.0163(6) 0.0140(6) 0.0002(5) 0.0063(5) -0.0018(5)
O19 0.0177(7) 0.0138(6) 0.0134(6) -0.0007(5) 0.0020(5) -0.0007(5)
O20 0.0144(6) 0.0184(6) 0.0142(6) 0.0012(5) 0.0040(5) -0.0020(5)
N2 0.0260(9) 0.0257(9) 0.0224(9) -0.0078(8) 0.0081(8) -0.0068(8)
C53 0.0164(9) 0.0115(8) 0.0201(10) -0.0013(7) 0.0033(8) 0.0002(7)
C54 0.0206(10) 0.0110(8) 0.0204(10) 0.0009(7) 0.0018(8) -0.0026(7)
C55 0.0324(12) 0.0251(10) 0.0228(11) -0.0043(9) 0.0039(9) -0.0121(9)
C56 0.0261(11) 0.0142(9) 0.0461(14) 0.0019(9) 0.0090(10) 0.0002(8)
C57 0.0177(9) 0.0153(9) 0.0191(9) 0.0003(7) 0.0001(8) -0.0038(7)
C58 0.056(5) 0.017(2) 0.044(4) 0.010(3) 0.027(3) 0.011(3)
C58A 0.044(8) 0.012(4) 0.062(10) 0.007(6) 0.035(7) 0.000(5)
C59 0.085(6) 0.028(2) 0.054(5) 0.018(3) 0.049(4) 0.012(3)
C59A 0.056(8) 0.018(4) 0.067(10) 0.015(6) 0.042(8) 0.003(4)
C60 0.029(4) 0.033(3) 0.028(4) 0.009(3) 0.012(3) 0.005(3)
C60A 0.017(4) 0.022(4) 0.022(5) 0.003(4) 0.003(4) 0.005(3)
C61 0.024(2) 0.021(2) 0.024(4) 0.010(3) 0.002(3) 0.0037(18)
C61A 0.015(4) 0.022(5) 0.015(5) -0.004(4) 0.009(4) 0.004(3)
C62 0.019(3) 0.022(2) 0.027(3) 0.013(3) 0.002(2) 0.004(2)
C62A 0.021(5) 0.016(3) 0.025(5) 0.000(4) 0.003(4) -0.006(3)
C63 0.0183(9) 0.0147(8) 0.0174(9) -0.0008(7) 0.0045(8) 0.0011(7)
C64 0.0242(10) 0.0175(9) 0.0189(10) -0.0028(8) 0.0081(8) -0.0004(8)
C65 0.0498(15) 0.0317(12) 0.0207(11) -0.0030(9) 0.0110(11) 0.0017(11)
C66 0.0272(11) 0.0255(11) 0.0366(13) -0.0113(10) 0.0114(10) -0.0023(9)
C67 0.0219(10) 0.0168(9) 0.0284(11) -0.0086(8) 0.0095(9) -0.0036(8)
C68 0.0305(12) 0.0184(10) 0.0325(12) -0.0010(9) 0.0080(10) 0.0018(9)
C69 0.0401(15) 0.0262(12) 0.0485(16) -0.0087(11) -0.0019(12) 0.0082(11)
C70 0.0295(14) 0.0459(16) 0.0607(19) -0.0264(14) -0.0013(13) 0.0104(12)
C71 0.0253(12) 0.0549(17) 0.0518(17) -0.0313(14) 0.0129(12) -0.0030(12)
C72 0.0264(11) 0.0404(13) 0.0317(12) -0.0158(11) 0.0104(10) -0.0047(10)
C73 0.0143(9) 0.0173(8) 0.0129(9) 0.0020(7) 0.0034(7) 0.0007(7)
C74 0.0177(9) 0.0146(8) 0.0132(9) 0.0026(7) 0.0026(7) 0.0003(7)
C75 0.0238(10) 0.0241(10) 0.0175(10) -0.0011(8) 0.0058(8) 0.0028(8)
C76 0.0226(10) 0.0178(9) 0.0173(9) 0.0053(8) 0.0040(8) -0.0020(8)
C77 0.0180(9) 0.0136(8) 0.0167(9) 0.0035(7) 0.0038(8) 0.0001(7)
C78 0.0230(11) 0.0383(13) 0.0236(11) -0.0099(10) 0.0051(9) -0.0053(10)
C79 0.0224(11) 0.0399(13) 0.0369(13) -0.0132(11) 0.0028(10) -0.0088(10)
C80 0.0183(10) 0.0229(10) 0.0383(13) 0.0034(9) 0.0088(9) -0.0007(8)
C81 0.0259(11) 0.0234(10) 0.0267(11) 0.0062(9) 0.0122(9) 0.0053(9)
C82 0.0212(10) 0.0181(9) 0.0194(10) 0.0011(8) 0.0033(8) 0.0021(8)
C83 0.0153(9) 0.0175(9) 0.0110(8) -0.0002(7) 0.0039(7) 0.0007(7)
C84 0.0171(9) 0.0177(9) 0.0177(9) 0.0006(7) 0.0072(8) 0.0026(7)
C85 0.0287(12) 0.0257(11) 0.0248(11) 0.0040(9) 0.0095(9) 0.0141(9)
C86 0.0178(10) 0.0327(11) 0.0251(11) -0.0018(9) 0.0083(9) -0.0022(9)
C87 0.0202(10) 0.0181(9) 0.0187(10) 0.0007(8) 0.0086(8) 0.0047(8)
C88 0.0370(13) 0.0205(10) 0.0251(11) 0.0005(9) 0.0160(10) 0.0000(9)
C89 0.0575(17) 0.0273(12) 0.0266(12) 0.0048(10) 0.0224(12) 0.0064(11)
C90 0.0486(15) 0.0360(13) 0.0172(11) -0.0028(10) 0.0077(10) 0.0107(11)
C91 0.0347(13) 0.0321(12) 0.0237(11) -0.0053(10) 0.0040(10) 0.0019(10)
C92 0.0254(11) 0.0258(11) 0.0200(10) -0.0010(8) 0.0080(9) 0.0017(9)
C93 0.0150(9) 0.0088(8) 0.0142(9) 0.0014(7) 0.0015(7) -0.0012(7)
C94 0.0128(9) 0.0174(9) 0.0142(9) 0.0003(7) 0.0016(7) 0.0008(7)
C95 0.0168(10) 0.0362(12) 0.0189(10) 0.0013(9) 0.0054(8) -0.0017(9)
C96 0.0199(10) 0.0202(9) 0.0233(10) -0.0017(8) 0.0004(8) 0.0052(8)
C97 0.0113(8) 0.0201(9) 0.0166(9) -0.0010(7) 0.0029(7) -0.0034(7)
C98 0.0187(10) 0.0289(11) 0.0208(10) -0.0012(9) 0.0001(8) 0.0037(8)
C99 0.0233(12) 0.0496(15) 0.0218(11) -0.0095(11) -0.0055(9) 0.0031(11)
C100 0.0231(11) 0.0412(14) 0.0312(13) -0.0162(11) 0.0040(10) -0.0103(10)
C101 0.0339(13) 0.0189(10) 0.0404(14) -0.0086(10) 0.0099(11) -0.0080(9)
C102 0.0270(11) 0.0184(10) 0.0223(10) 0.0003(8) 0.0029(9) -0.0037(8)
C103 0.0272(11) 0.0271(11) 0.0205(10) -0.0049(9) 0.0093(9) -0.0059(9)
C104 0.0492(16) 0.0371(13) 0.0299(13) -0.0192(11) 0.0151(12) -0.0143(12)
Li3 0.0183(16) 0.0160(15) 0.0152(16) 0.0011(12) 0.0038(13) -0.0007(13)
Li4 0.0253(18) 0.0146(15) 0.0163(16) -0.0002(13) 0.0042(14) 0.0004(13)

loop_
_atom_type_symbol
_atom_type_description
_atom_type_scat_dispersion_real
_atom_type_scat_dispersion_imag
_atom_type_scat_source
C C 0.0033 0.0016 'International Tables Vol C Tables 4.2.6.8 and 6.1.1.4'
H H 0.0000 0.0000 'International Tables Vol C Tables 4.2.6.8 and 6.1.1.4'
Bi Bi -4.1077 10.2566 'International Tables Vol C Tables 4.2.6.8 and 6.1.1.4'
Li Li -0.0003 0.0001 'International Tables Vol C Tables 4.2.6.8 and 6.1.1.4'
N N 0.0061 0.0033 'International Tables Vol C Tables 4.2.6.8 and 6.1.1.4'
O O 0.0106 0.0060 'International Tables Vol C Tables 4.2.6.8 and 6.1.1.4'

loop_
_geom_angle_atom_site_label_1
_geom_angle_atom_site_label_2
_geom_angle_atom_site_label_3
_geom_angle
_geom_angle_site_symmetry_1
_geom_angle_site_symmetry_3
_geom_angle_publ_flag
O1 Bi1 O4 175.82(4) . . ?
O1 Bi1 C1 26.35(5) . . ?
O1 Bi1 C11 150.66(5) . . ?
O1 Bi1 Li1 152.16(6) . . ?
O1 Bi1 Li2 105.91(6) . . ?
O2 Bi1 O1 53.29(5) . . ?
O2 Bi1 O3 74.68(5) . . ?
O2 Bi1 O4 124.01(4) . . ?
O2 Bi1 O5 77.43(5) . . ?
O2 Bi1 O9 80.80(5) . 3_666 ?
O2 Bi1 C1 26.94(5) . . ?
O2 Bi1 C11 99.33(5) . . ?
O2 Bi1 Li1 142.71(6) . . ?
O2 Bi1 Li2 139.65(7) . . ?
O3 Bi1 O1 125.33(5) . . ?
O3 Bi1 O4 51.08(4) . . ?
O3 Bi1 O5 80.27(5) . . ?
O3 Bi1 O9 77.13(5) . 3_666 ?
O3 Bi1 C1 100.33(5) . . ?
O3 Bi1 C11 25.40(5) . . ?
O3 Bi1 Li1 80.72(6) . . ?
O3 Bi1 Li2 126.02(6) . . ?
O4 Bi1 C1 150.82(5) . . ?
O4 Bi1 C11 25.68(5) . . ?
O4 Bi1 Li1 32.00(6) . . ?
O4 Bi1 Li2 78.18(6) . . ?
O5 Bi1 O1 101.29(5) . . ?
O5 Bi1 O4 80.55(5) . . ?
O5 Bi1 C1 89.66(5) . . ?
O5 Bi1 C11 79.58(5) . . ?
O5 Bi1 Li1 71.06(6) . . ?
O5 Bi1 Li2 73.71(6) . . ?
O9 Bi1 O1 79.03(5) 3_666 . ?
O9 Bi1 O4 97.57(5) 3_666 . ?
O9 Bi1 O5 151.99(5) 3_666 . ?
O9 Bi1 C1 78.45(6) 3_666 . ?
O9 Bi1 C11 86.84(5) 3_666 . ?
O9 Bi1 Li1 120.55(7) 3_666 . ?
O9 Bi1 Li2 133.60(6) 3_666 . ?
C1 Bi1 C11 125.56(6) . . ?
C1 Bi1 Li1 160.33(7) . . ?
C1 Bi1 Li2 125.42(7) . . ?
C11 Bi1 Li1 56.19(7) . . ?
C11 Bi1 Li2 102.46(7) . . ?
Li1 Bi1 Li2 46.40(8) . . ?
C1 O1 Bi1 83.60(11) . . ?
C1 O2 Bi1 102.19(11) . . ?
C11 O3 Bi1 105.12(11) . . ?
C11 O4 Bi1 82.81(11) . . ?
C11 O4 Li1 155.04(17) . . ?
Li1 O4 Bi1 98.16(11) . . ?
C21 O5 Bi1 115.46(11) . . ?
C21 O6 Li1 132.33(15) . . ?
C21 O6 Li2 130.09(15) . . ?
Li2 O6 Li1 86.87(14) . . ?
C31 O7 Li1 142.45(16) . 3_666 ?
C31 O7 Li2 122.55(15) . 3_666 ?
Li1 O7 Li2 92.78(15) 3_666 3_666 ?
C31 O8 Li2 130.13(15) . . ?
C41 O9 Bi1 109.64(12) . 3_666 ?
C41 O10 Li2 177.50(18) . . ?
C51 N1 Li1 172.7(2) . . ?
O1 C1 Bi1 70.05(11) . . ?
O1 C1 O2 120.91(18) . . ?
O1 C1 C2 123.43(18) . . ?
O2 C1 Bi1 50.87(9) . . ?
O2 C1 C2 115.66(17) . . ?
C2 C1 Bi1 166.43(14) . . ?
C1 C2 C3 106.38(18) . . ?
C1 C2 C4 110.24(18) . . ?
C3 C2 C4 109.7(2) . . ?
C5 C2 C1 107.28(17) . . ?
C5 C2 C3 113.26(18) . . ?
C5 C2 C4 109.92(19) . . ?
C2 C3 H3A 109.5 . . ?
C2 C3 H3B 109.5 . . ?
C2 C3 H3C 109.5 . . ?
H3A C3 H3B 109.5 . . ?
H3A C3 H3C 109.5 . . ?
H3B C3 H3C 109.5 . . ?
C2 C4 H4A 109.5 . . ?
C2 C4 H4B 109.5 . . ?
C2 C4 H4C 109.5 . . ?
H4A C4 H4B 109.5 . . ?
H4A C4 H4C 109.5 . . ?
H4B C4 H4C 109.5 . . ?
C6 C5 C2 120.4(2) . . ?
C10 C5 C2 123.3(2) . . ?
C10 C5 C6 116.3(2) . . ?
C5 C6 H6 118.6 . . ?
C7 C6 C5 122.8(2) . . ?
C7 C6 H6 118.6 . . ?
C6 C7 H7 119.9 . . ?
C8 C7 C6 120.1(3) . . ?
C8 C7 H7 119.9 . . ?
C7 C8 H8 120.5 . . ?
C7 C8 C9 118.9(3) . . ?
C9 C8 H8 120.5 . . ?
C8 C9 H9 119.4 . . ?
C8 C9 C10 121.1(3) . . ?
C10 C9 H9 119.4 . . ?
C5 C10 C9 120.7(3) . . ?
C5 C10 H10 119.7 . . ?
C9 C10 H10 119.7 . . ?
O3 C11 Bi1 49.48(9) . . ?
O3 C11 C12 118.57(16) . . ?
O4 C11 Bi1 71.51(10) . . ?
O4 C11 O3 120.98(17) . . ?
O4 C11 C12 120.43(17) . . ?
C12 C11 Bi1 167.88(13) . . ?
C11 C12 C13 110.87(16) . . ?
C11 C12 C14 107.01(16) . . ?
C11 C12 C15 106.85(15) . . ?
C13 C12 C15 108.43(16) . . ?
C14 C12 C13 110.57(17) . . ?
C14 C12 C15 113.06(17) . . ?
C12 C13 H13A 109.5 . . ?
C12 C13 H13B 109.5 . . ?
C12 C13 H13C 109.5 . . ?
H13A C13 H13B 109.5 . . ?
H13A C13 H13C 109.5 . . ?
H13B C13 H13C 109.5 . . ?
C12 C14 H14A 109.5 . . ?
C12 C14 H14B 109.5 . . ?
C12 C14 H14C 109.5 . . ?
H14A C14 H14B 109.5 . . ?
H14A C14 H14C 109.5 . . ?
H14B C14 H14C 109.5 . . ?
C16 C15 C12 122.0(2) . . ?
C20 C15 C12 120.25(18) . . ?
C20 C15 C16 117.6(2) . . ?
C15 C16 H16 119.7 . . ?
C15 C16 C17 120.6(3) . . ?
C17 C16 H16 119.7 . . ?
C16 C17 H17 119.4 . . ?
C18 C17 C16 121.1(3) . . ?
C18 C17 H17 119.4 . . ?
C17 C18 H18 120.2 . . ?
C17 C18 C19 119.5(2) . . ?
C19 C18 H18 120.2 . . ?
C18 C19 H19 120.0 . . ?
C18 C19 C20 120.0(3) . . ?
C20 C19 H19 120.0 . . ?
C15 C20 C19 121.1(2) . . ?
C15 C20 H20 119.5 . . ?
C19 C20 H20 119.5 . . ?
O5 C21 C22 116.07(16) . . ?
O6 C21 O5 123.61(16) . . ?
O6 C21 C22 120.31(16) . . ?
C23 C22 C21 109.07(16) . . ?
C23 C22 C24 109.42(18) . . ?
C23 C22 C25 112.43(16) . . ?
C24 C22 C21 109.15(16) . . ?
C25 C22 C21 107.38(15) . . ?
C25 C22 C24 109.32(16) . . ?
C22 C23 H23A 109.5 . . ?
C22 C23 H23B 109.5 . . ?
C22 C23 H23C 109.5 . . ?
H23A C23 H23B 109.5 . . ?
H23A C23 H23C 109.5 . . ?
H23B C23 H23C 109.5 . . ?
C22 C24 H24A 109.5 . . ?
C22 C24 H24B 109.5 . . ?
C22 C24 H24C 109.5 . . ?
H24A C24 H24B 109.5 . . ?
H24A C24 H24C 109.5 . . ?
H24B C24 H24C 109.5 . . ?
C26 C25 C22 122.55(18) . . ?
C26 C25 C30 117.71(18) . . ?
C30 C25 C22 119.69(17) . . ?
C25 C26 H26 119.6 . . ?
C27 C26 C25 120.87(19) . . ?
C27 C26 H26 119.6 . . ?
C26 C27 H27 119.7 . . ?
C28 C27 C26 120.6(2) . . ?
C28 C27 H27 119.7 . . ?
C27 C28 H28 120.5 . . ?
C29 C28 C27 119.1(2) . . ?
C29 C28 H28 120.5 . . ?
C28 C29 H29 119.9 . . ?
C28 C29 C30 120.2(2) . . ?
C30 C29 H29 119.9 . . ?
C25 C30 H30 119.2 . . ?
C29 C30 C25 121.55(19) . . ?
C29 C30 H30 119.2 . . ?
O7 C31 O8 123.47(17) . . ?
O7 C31 C32 119.13(16) . . ?
O8 C31 C32 117.25(16) . . ?
C33 C32 C31 105.06(14) . . ?
C33 C32 C34 108.01(16) . . ?
C34 C32 C31 109.69(15) . . ?
C35 C32 C31 111.79(15) . . ?
C35 C32 C33 113.04(15) . . ?
C35 C32 C34 109.10(15) . . ?
C32 C33 H33A 109.5 . . ?
C32 C33 H33B 109.5 . . ?
C32 C33 H33C 109.5 . . ?
H33A C33 H33B 109.5 . . ?
H33A C33 H33C 109.5 . . ?
H33B C33 H33C 109.5 . . ?
C32 C34 H34A 109.5 . . ?
C32 C34 H34B 109.5 . . ?
C32 C34 H34C 109.5 . . ?
H34A C34 H34B 109.5 . . ?
H34A C34 H34C 109.5 . . ?
H34B C34 H34C 109.5 . . ?
C36 C35 C32 122.45(17) . . ?
C36 C35 C40 117.94(18) . . ?
C40 C35 C32 119.52(17) . . ?
C35 C36 H36 119.6 . . ?
C37 C36 C35 120.7(2) . . ?
C37 C36 H36 119.6 . . ?
C36 C37 H37 119.6 . . ?
C38 C37 C36 120.7(2) . . ?
C38 C37 H37 119.6 . . ?
C37 C38 H38 120.4 . . ?
C37 C38 C39 119.19(19) . . ?
C39 C38 H38 120.4 . . ?
C38 C39 H39 119.6 . . ?
C38 C39 C40 120.7(2) . . ?
C40 C39 H39 119.6 . . ?
C35 C40 H40 119.7 . . ?
C39 C40 C35 120.6(2) . . ?
C39 C40 H40 119.7 . . ?
O9 C41 C42 116.24(17) . . ?
O10 C41 O9 123.05(18) . . ?
O10 C41 C42 120.69(18) . . ?
C41 C42 C44 110.93(17) . . ?
C41 C42 C45A 103.5(5) . . ?
C43 C42 C41 104.69(18) . . ?
C43 C42 C44 108.9(2) . . ?
C43 C42 C45A 123.8(5) . . ?
C44 C42 C45A 104.7(5) . . ?
C45 C42 C41 112.6(3) . . ?
C45 C42 C43 110.9(3) . . ?
C45 C42 C44 108.7(3) . . ?
C42 C43 H43A 109.5 . . ?
C42 C43 H43B 109.5 . . ?
C42 C43 H43C 109.5 . . ?
H43A C43 H43B 109.5 . . ?
H43A C43 H43C 109.5 . . ?
H43B C43 H43C 109.5 . . ?
C42 C44 H44A 109.5 . . ?
C42 C44 H44B 109.5 . . ?
C42 C44 H44C 109.5 . . ?
H44A C44 H44B 109.5 . . ?
H44A C44 H44C 109.5 . . ?
H44B C44 H44C 109.5 . . ?
C46 C45 C42 122.8(4) . . ?
C46 C45 C50 117.5(6) . . ?
C50 C45 C42 119.5(5) . . ?
C46A C45A C42 121.3(10) . . ?
C50A C45A C42 116.8(11) . . ?
C50A C45A C46A 121.8(13) . . ?
C45 C46 H46 119.7 . . ?
C45 C46 C47 120.7(4) . . ?
C47 C46 H46 119.7 . . ?
C45A C46A H46A 121.6 . . ?
C45A C46A C47A 116.8(15) . . ?
C47A C46A H46A 121.6 . . ?
C46 C47 H47 119.6 . . ?
C48 C47 C46 120.8(5) . . ?
C48 C47 H47 119.6 . . ?
C46A C47A H47A 120.6 . . ?
C48A C47A C46A 118.7(17) . . ?
C48A C47A H47A 120.6 . . ?
C47 C48 H48 120.6 . . ?
C49 C48 C47 118.7(6) . . ?
C49 C48 H48 120.6 . . ?
C47A C48A H48A 118.7 . . ?
C49A C48A C47A 122.6(14) . . ?
C49A C48A H48A 118.7 . . ?
C48 C49 H49 119.6 . . ?
C48 C49 C50 120.8(5) . . ?
C50 C49 H49 119.6 . . ?
C48A C49A H49A 119.9 . . ?
C48A C49A C50A 120.2(14) . . ?
C50A C49A H49A 119.9 . . ?
C45 C50 H50 119.3 . . ?
C49 C50 C45 121.5(5) . . ?
C49 C50 H50 119.3 . . ?
C45A C50A C49A 119.8(13) . . ?
C45A C50A H50A 120.1 . . ?
C49A C50A H50A 120.1 . . ?
N1 C51 C52 179.1(2) . . ?
C51 C52 H52A 109.5 . . ?
C51 C52 H52B 109.5 . . ?
C51 C52 H52C 109.5 . . ?
H52A C52 H52B 109.5 . . ?
H52A C52 H52C 109.5 . . ?
H52B C52 H52C 109.5 . . ?
O4 Li1 Bi1 49.84(9) . . ?
O4 Li1 O6 101.54(16) . . ?
O4 Li1 O7 105.49(17) . 3_666 ?
O4 Li1 N1 117.39(18) . . ?
O4 Li1 Li2 116.52(16) . . ?
O6 Li1 Bi1 62.81(9) . . ?
O6 Li1 Li2 46.43(10) . . ?
O7 Li1 Bi1 75.30(11) 3_666 . ?
O7 Li1 O6 89.94(15) 3_666 . ?
O7 Li1 N1 127.16(19) 3_666 . ?
O7 Li1 Li2 44.41(10) 3_666 . ?
N1 Li1 Bi1 157.23(15) . . ?
N1 Li1 O6 108.97(17) . . ?
N1 Li1 Li2 124.30(17) . . ?
Li2 Li1 Bi1 67.13(9) . . ?
O6 Li2 Bi1 62.44(9) . . ?
O6 Li2 Li1 46.69(10) . . ?
O7 Li2 Bi1 74.35(10) 3_666 . ?
O7 Li2 O6 88.62(14) 3_666 . ?
O7 Li2 Li1 42.81(10) 3_666 . ?
O8 Li2 Bi1 51.49(9) . . ?
O8 Li2 O6 96.60(15) . . ?
O8 Li2 O7 112.91(17) . 3_666 ?
O8 Li2 Li1 117.91(16) . . ?
O10 Li2 Bi1 164.13(16) . . ?
O10 Li2 O6 130.61(18) . . ?
O10 Li2 O7 111.79(17) . 3_666 ?
O10 Li2 O8 113.67(18) . . ?
O10 Li2 Li1 128.28(17) . . ?
Li1 Li2 Bi1 66.47(10) . . ?
O11 Bi2 O12 54.46(5) . . ?
O11 Bi2 O13 77.22(5) . . ?
O11 Bi2 O15 74.57(5) . . ?
O11 Bi2 O17 77.05(5) . 3_566 ?
O11 Bi2 C53 27.56(5) . . ?
O11 Bi2 Li3 141.55(6) . 3_566 ?
O11 Bi2 Li4 140.13(6) . . ?
O12 Bi2 C53 26.91(5) . . ?
O12 Bi2 Li3 103.09(6) . 3_566 ?
O12 Bi2 Li4 146.40(6) . . ?
O13 Bi2 O12 77.54(5) . . ?
O13 Bi2 O17 153.15(5) . 3_566 ?
O13 Bi2 C53 75.33(5) . . ?
O13 Bi2 Li3 132.91(6) . 3_566 ?
O13 Bi2 Li4 129.61(7) . . ?
O15 Bi2 O12 128.11(5) . . ?
O15 Bi2 O13 82.92(5) . . ?
O15 Bi2 O17 82.99(5) . 3_566 ?
O15 Bi2 C53 101.63(5) . . ?
O15 Bi2 Li3 124.75(6) . 3_566 ?
O15 Bi2 Li4 80.03(6) . . ?
O17 Bi2 O12 93.56(5) 3_566 . ?
O17 Bi2 C53 85.30(5) 3_566 . ?
O17 Bi2 Li3 73.59(6) 3_566 3_566 ?
O17 Bi2 Li4 69.70(6) 3_566 . ?
C53 Bi2 Li3 124.65(7) . 3_566 ?
C53 Bi2 Li4 154.65(7) . . ?
Li4 Bi2 Li3 45.09(7) . 3_566 ?
C53 O11 Bi2 98.54(11) . . ?
C53 O12 Bi2 86.86(11) . . ?
C63 O13 Bi2 106.31(11) . . ?
C63 O14 Li3 159.79(17) . . ?
C73 O15 Bi2 106.07(11) . . ?
C73 O16 Li4 158.71(17) . . ?
C83 O17 Bi2 116.42(11) . 3_566 ?
C83 O18 Li3 132.31(15) . . ?
C83 O18 Li4 131.44(15) . 3_566 ?
Li3 O18 Li4 85.19(14) . 3_566 ?
C93 O19 Li3 128.59(15) . . ?
C93 O20 Li3 121.86(15) . 3_566 ?
C93 O20 Li4 143.39(16) . . ?
Li4 O20 Li3 92.06(15) . 3_566 ?
C103 N2 Li4 174.3(2) . . ?
O11 C53 Bi2 53.90(9) . . ?
O11 C53 C54 117.54(16) . . ?
O12 C53 Bi2 66.23(10) . . ?
O12 C53 O11 120.10(17) . . ?
O12 C53 C54 122.35(17) . . ?
C54 C53 Bi2 171.34(14) . . ?
C53 C54 C55 109.68(16) . . ?
C56 C54 C53 108.28(16) . . ?
C56 C54 C55 109.56(18) . . ?
C57 C54 C53 108.24(15) . . ?
C57 C54 C55 108.81(17) . . ?
C57 C54 C56 112.25(17) . . ?
C54 C55 H55A 109.5 . . ?
C54 C55 H55B 109.5 . . ?
C54 C55 H55C 109.5 . . ?
H55A C55 H55B 109.5 . . ?
H55A C55 H55C 109.5 . . ?
H55B C55 H55C 109.5 . . ?
C54 C56 H56A 109.5 . . ?
C54 C56 H56B 109.5 . . ?
C54 C56 H56C 109.5 . . ?
H56A C56 H56B 109.5 . . ?
H56A C56 H56C 109.5 . . ?
H56B C56 H56C 109.5 . . ?
C58 C57 C54 121.1(4) . . ?
C58A C57 C54 120.4(7) . . ?
C58A C57 C62A 115.5(10) . . ?
C62 C57 C54 120.6(4) . . ?
C62 C57 C58 118.2(5) . . ?
C62A C57 C54 123.5(8) . . ?
C57 C58 H58 119.9 . . ?
C59 C58 C57 120.3(7) . . ?
C59 C58 H58 119.9 . . ?
C57 C58A H58A 119.2 . . ?
C57 C58A C59A 121.7(13) . . ?
C59A C58A H58A 119.2 . . ?
C58 C59 H59 119.5 . . ?
C60 C59 C58 121.0(7) . . ?
C60 C59 H59 119.5 . . ?
C58A C59A H59A 119.4 . . ?
C58A C59A C60A 121.1(15) . . ?
C60A C59A H59A 119.4 . . ?
C59 C60 H60 120.7 . . ?
C59 C60 C61 118.7(10) . . ?
C61 C60 H60 120.7 . . ?
C59A C60A H60A 120.5 . . ?
C61A C60A C59A 119(2) . . ?
C61A C60A H60A 120.5 . . ?
C60 C61 H61 120.0 . . ?
C62 C61 C60 120.0(11) . . ?
C62 C61 H61 120.0 . . ?
C60A C61A H61A 119.4 . . ?
C60A C61A C62A 121(2) . . ?
C62A C61A H61A 119.4 . . ?
C57 C62 H62 119.1 . . ?
C61 C62 C57 121.8(8) . . ?
C61 C62 H62 119.1 . . ?
C57 C62A C61A 121.5(16) . . ?
C57 C62A H62A 119.2 . . ?
C61A C62A H62A 119.2 . . ?
O13 C63 C64 117.08(16) . . ?
O14 C63 O13 122.46(17) . . ?
O14 C63 C64 120.40(17) . . ?
C65 C64 C63 108.94(17) . . ?
C65 C64 C66 107.84(19) . . ?
C65 C64 C67 113.79(18) . . ?
C66 C64 C63 107.83(16) . . ?
C67 C64 C63 109.50(16) . . ?
C67 C64 C66 108.77(17) . . ?
C64 C65 H65A 109.5 . . ?
C64 C65 H65B 109.5 . . ?
C64 C65 H65C 109.5 . . ?
H65A C65 H65B 109.5 . . ?
H65A C65 H65C 109.5 . . ?
H65B C65 H65C 109.5 . . ?
C64 C66 H66A 109.5 . . ?
C64 C66 H66B 109.5 . . ?
C64 C66 H66C 109.5 . . ?
H66A C66 H66B 109.5 . . ?
H66A C66 H66C 109.5 . . ?
H66B C66 H66C 109.5 . . ?
C68 C67 C64 120.23(18) . . ?
C68 C67 C72 117.9(2) . . ?
C72 C67 C64 121.8(2) . . ?
C67 C68 H68 119.7 . . ?
C67 C68 C69 120.7(2) . . ?
C69 C68 H68 119.7 . . ?
C68 C69 H69 119.6 . . ?
C70 C69 C68 120.7(3) . . ?
C70 C69 H69 119.6 . . ?
C69 C70 H70 120.5 . . ?
C71 C70 C69 119.0(2) . . ?
C71 C70 H70 120.5 . . ?
C70 C71 H71 119.5 . . ?
C70 C71 C72 120.9(2) . . ?
C72 C71 H71 119.5 . . ?
C67 C72 H72 119.6 . . ?
C71 C72 C67 120.8(2) . . ?
C71 C72 H72 119.6 . . ?
O15 C73 C74 117.95(16) . . ?
O16 C73 O15 121.62(17) . . ?
O16 C73 C74 120.42(17) . . ?
C73 C74 C75 106.44(15) . . ?
C73 C74 C76 110.48(16) . . ?
C73 C74 C77 108.12(15) . . ?
C76 C74 C75 110.77(16) . . ?
C77 C74 C75 113.01(16) . . ?
C77 C74 C76 107.98(15) . . ?
C74 C75 H75A 109.5 . . ?
C74 C75 H75B 109.5 . . ?
C74 C75 H75C 109.5 . . ?
H75A C75 H75B 109.5 . . ?
H75A C75 H75C 109.5 . . ?
H75B C75 H75C 109.5 . . ?
C74 C76 H76A 109.5 . . ?
C74 C76 H76B 109.5 . . ?
C74 C76 H76C 109.5 . . ?
H76A C76 H76B 109.5 . . ?
H76A C76 H76C 109.5 . . ?
H76B C76 H76C 109.5 . . ?
C78 C77 C74 121.50(18) . . ?
C78 C77 C82 117.91(19) . . ?
C82 C77 C74 120.43(17) . . ?
C77 C78 H78 119.5 . . ?
C77 C78 C79 121.0(2) . . ?
C79 C78 H78 119.5 . . ?
C78 C79 H79 119.7 . . ?
C80 C79 C78 120.5(2) . . ?
C80 C79 H79 119.7 . . ?
C79 C80 H80 120.3 . . ?
C81 C80 C79 119.5(2) . . ?
C81 C80 H80 120.3 . . ?
C80 C81 H81 119.9 . . ?
C80 C81 C82 120.3(2) . . ?
C82 C81 H81 119.9 . . ?
C77 C82 C81 120.8(2) . . ?
C77 C82 H82 119.6 . . ?
C81 C82 H82 119.6 . . ?
O17 C83 C84 115.95(16) . . ?
O18 C83 O17 124.14(17) . . ?
O18 C83 C84 119.91(16) . . ?
C85 C84 C83 109.36(16) . . ?
C85 C84 C87 109.61(16) . . ?
C86 C84 C83 109.15(16) . . ?
C86 C84 C85 109.07(17) . . ?
C86 C84 C87 112.12(16) . . ?
C87 C84 C83 107.49(15) . . ?
C84 C85 H85A 109.5 . . ?
C84 C85 H85B 109.5 . . ?
C84 C85 H85C 109.5 . . ?
H85A C85 H85B 109.5 . . ?
H85A C85 H85C 109.5 . . ?
H85B C85 H85C 109.5 . . ?
C84 C86 H86A 109.5 . . ?
C84 C86 H86B 109.5 . . ?
C84 C86 H86C 109.5 . . ?
H86A C86 H86B 109.5 . . ?
H86A C86 H86C 109.5 . . ?
H86B C86 H86C 109.5 . . ?
C88 C87 C84 122.89(19) . . ?
C88 C87 C92 117.76(19) . . ?
C92 C87 C84 119.31(17) . . ?
C87 C88 H88 119.7 . . ?
C87 C88 C89 120.7(2) . . ?
C89 C88 H88 119.7 . . ?
C88 C89 H89 119.6 . . ?
C90 C89 C88 120.8(2) . . ?
C90 C89 H89 119.6 . . ?
C89 C90 H90 120.4 . . ?
C89 C90 C91 119.2(2) . . ?
C91 C90 H90 120.4 . . ?
C90 C91 H91 120.0 . . ?
C90 C91 C92 120.0(2) . . ?
C92 C91 H91 120.0 . . ?
C87 C92 H92 119.3 . . ?
C91 C92 C87 121.4(2) . . ?
C91 C92 H92 119.3 . . ?
O19 C93 C94 117.90(16) . . ?
O20 C93 O19 123.55(17) . . ?
O20 C93 C94 118.42(16) . . ?
C95 C94 C93 110.34(15) . . ?
C95 C94 C96 108.30(16) . . ?
C96 C94 C93 104.94(15) . . ?
C97 C94 C93 111.20(15) . . ?
C97 C94 C95 109.18(16) . . ?
C97 C94 C96 112.78(16) . . ?
C94 C95 H95A 109.5 . . ?
C94 C95 H95B 109.5 . . ?
C94 C95 H95C 109.5 . . ?
H95A C95 H95B 109.5 . . ?
H95A C95 H95C 109.5 . . ?
H95B C95 H95C 109.5 . . ?
C94 C96 H96A 109.5 . . ?
C94 C96 H96B 109.5 . . ?
C94 C96 H96C 109.5 . . ?
H96A C96 H96B 109.5 . . ?
H96A C96 H96C 109.5 . . ?
H96B C96 H96C 109.5 . . ?
C98 C97 C94 122.78(18) . . ?
C98 C97 C102 117.89(18) . . ?
C102 C97 C94 119.26(17) . . ?
C97 C98 H98 119.7 . . ?
C99 C98 C97 120.6(2) . . ?
C99 C98 H98 119.7 . . ?
C98 C99 H99 119.5 . . ?
C100 C99 C98 120.9(2) . . ?
C100 C99 H99 119.5 . . ?
C99 C100 H100 120.5 . . ?
C99 C100 C101 119.1(2) . . ?
C101 C100 H100 120.5 . . ?
C100 C101 H101 119.8 . . ?
C100 C101 C102 120.4(2) . . ?
C102 C101 H101 119.8 . . ?
C97 C102 H102 119.4 . . ?
C101 C102 C97 121.1(2) . . ?
C101 C102 H102 119.4 . . ?
N2 C103 C104 179.5(3) . . ?
C103 C104 H10A 109.5 . . ?
C103 C104 H10B 109.5 . . ?
C103 C104 H10C 109.5 . . ?
H10A C104 H10B 109.5 . . ?
H10A C104 H10C 109.5 . . ?
H10B C104 H10C 109.5 . . ?
O14 Li3 Bi2 163.20(15) . 3_566 ?
O14 Li3 O18 132.53(18) . . ?
O14 Li3 O20 107.63(16) . 3_566 ?
O14 Li3 Li4 127.39(17) . 3_566 ?
O18 Li3 Bi2 62.33(9) . 3_566 ?
O18 Li3 Li4 47.49(10) . 3_566 ?
O19 Li3 Bi2 51.10(8) . 3_566 ?
O19 Li3 O14 113.89(17) . . ?
O19 Li3 O18 96.13(15) . . ?
O19 Li3 O20 114.87(17) . 3_566 ?
O19 Li3 Li4 118.32(16) . 3_566 ?
O20 Li3 Bi2 77.08(10) 3_566 3_566 ?
O20 Li3 O18 90.08(14) 3_566 . ?
O20 Li3 Li4 43.23(10) 3_566 3_566 ?
Li4 Li3 Bi2 67.26(9) 3_566 3_566 ?
O16 Li4 Bi2 49.60(9) . . ?
O16 Li4 O18 100.75(16) . 3_566 ?
O16 Li4 O20 107.60(17) . . ?
O16 Li4 N2 120.18(18) . . ?
O16 Li4 Li3 116.80(16) . 3_566 ?
O18 Li4 Bi2 62.55(9) 3_566 . ?
O18 Li4 Li3 47.32(10) 3_566 3_566 ?
O20 Li4 Bi2 77.86(11) . . ?
O20 Li4 O18 91.36(15) . 3_566 ?
O20 Li4 N2 122.43(18) . . ?
O20 Li4 Li3 44.71(10) . 3_566 ?
N2 Li4 Bi2 158.99(15) . . ?
N2 Li4 O18 108.09(17) . 3_566 ?
N2 Li4 Li3 121.42(17) . 3_566 ?
Li3 Li4 Bi2 67.65(10) 3_566 . ?

loop_
_geom_bond_atom_site_label_1
_geom_bond_atom_site_label_2
_geom_bond_distance
_geom_bond_site_symmetry_2
_geom_bond_publ_flag
Bi1 O1 2.6265(14) . ?
Bi1 O2 2.2037(13) . ?
Bi1 O3 2.2544(13) . ?
Bi1 O4 2.7367(14) . ?
Bi1 O5 2.3410(13) . ?
Bi1 O9 2.3181(14) 3_666 ?
Bi1 C1 2.7769(19) . ?
Bi1 C11 2.8630(19) . ?
Bi1 Li1 3.545(3) . ?
Bi1 Li2 3.562(3) . ?
O1 C1 1.240(2) . ?
O2 C1 1.287(2) . ?
O3 C11 1.272(2) . ?
O4 C11 1.250(2) . ?
O4 Li1 1.897(4) . ?
O5 C21 1.270(2) . ?
O6 C21 1.256(2) . ?
O6 Li1 2.040(4) . ?
O6 Li2 2.031(3) . ?
O7 C31 1.259(2) . ?
O7 Li1 1.905(4) 3_666 ?
O7 Li2 1.962(4) 3_666 ?
O8 C31 1.262(2) . ?
O8 Li2 1.933(3) . ?
O9 Bi1 2.3180(14) 3_666 ?
O9 C41 1.276(2) . ?
O10 C41 1.245(2) . ?
O10 Li2 1.896(4) . ?
N1 C51 1.142(3) . ?
N1 Li1 2.023(4) . ?
C1 C2 1.530(3) . ?
C2 C3 1.535(3) . ?
C2 C4 1.539(3) . ?
C2 C5 1.523(3) . ?
C3 H3A 0.9800 . ?
C3 H3B 0.9800 . ?
C3 H3C 0.9800 . ?
C4 H4A 0.9800 . ?
C4 H4B 0.9800 . ?
C4 H4C 0.9800 . ?
C5 C6 1.383(4) . ?
C5 C10 1.381(3) . ?
C6 H6 0.9500 . ?
C6 C7 1.381(4) . ?
C7 H7 0.9500 . ?
C7 C8 1.348(4) . ?
C8 H8 0.9500 . ?
C8 C9 1.371(4) . ?
C9 H9 0.9500 . ?
C9 C10 1.393(4) . ?
C10 H10 0.9500 . ?
C11 C12 1.527(3) . ?
C12 C13 1.536(3) . ?
C12 C14 1.531(3) . ?
C12 C15 1.538(3) . ?
C13 H13A 0.9800 . ?
C13 H13B 0.9800 . ?
C13 H13C 0.9800 . ?
C14 H14A 0.9800 . ?
C14 H14B 0.9800 . ?
C14 H14C 0.9800 . ?
C15 C16 1.387(3) . ?
C15 C20 1.386(3) . ?
C16 H16 0.9500 . ?
C16 C17 1.392(4) . ?
C17 H17 0.9500 . ?
C17 C18 1.351(4) . ?
C18 H18 0.9500 . ?
C18 C19 1.377(4) . ?
C19 H19 0.9500 . ?
C19 C20 1.394(3) . ?
C20 H20 0.9500 . ?
C21 C22 1.543(2) . ?
C22 C23 1.531(3) . ?
C22 C24 1.539(3) . ?
C22 C25 1.534(3) . ?
C23 H23A 0.9800 . ?
C23 H23B 0.9800 . ?
C23 H23C 0.9800 . ?
C24 H24A 0.9800 . ?
C24 H24B 0.9800 . ?
C24 H24C 0.9800 . ?
C25 C26 1.394(3) . ?
C25 C30 1.395(3) . ?
C26 H26 0.9500 . ?
C26 C27 1.392(3) . ?
C27 H27 0.9500 . ?
C27 C28 1.387(3) . ?
C28 H28 0.9500 . ?
C28 C29 1.385(3) . ?
C29 H29 0.9500 . ?
C29 C30 1.388(3) . ?
C30 H30 0.9500 . ?
C31 C32 1.547(3) . ?
C32 C33 1.536(3) . ?
C32 C34 1.539(3) . ?
C32 C35 1.523(2) . ?
C33 H33A 0.9800 . ?
C33 H33B 0.9800 . ?
C33 H33C 0.9800 . ?
C34 H34A 0.9800 . ?
C34 H34B 0.9800 . ?
C34 H34C 0.9800 . ?
C35 C36 1.396(3) . ?
C35 C40 1.397(3) . ?
C36 H36 0.9500 . ?
C36 C37 1.392(3) . ?
C37 H37 0.9500 . ?
C37 C38 1.376(4) . ?
C38 H38 0.9500 . ?
C38 C39 1.381(3) . ?
C39 H39 0.9500 . ?
C39 C40 1.391(3) . ?
C40 H40 0.9500 . ?
C41 C42 1.540(3) . ?
C42 C43 1.531(3) . ?
C42 C44 1.544(3) . ?
C42 C45 1.481(7) . ?
C42 C45A 1.641(15) . ?
C43 H43A 0.9800 . ?
C43 H43B 0.9800 . ?
C43 H43C 0.9800 . ?
C44 H44A 0.9800 . ?
C44 H44B 0.9800 . ?
C44 H44C 0.9800 . ?
C45 C46 1.386(8) . ?
C45 C50 1.408(7) . ?
C45A C46A 1.389(18) . ?
C45A C50A 1.369(16) . ?
C46 H46 0.9500 . ?
C46 C47 1.403(6) . ?
C46A H46A 0.9500 . ?
C46A C47A 1.453(19) . ?
C47 H47 0.9500 . ?
C47 C48 1.392(11) . ?
C47A H47A 0.9500 . ?
C47A C48A 1.37(3) . ?
C48 H48 0.9500 . ?
C48 C49 1.376(13) . ?
C48A H48A 0.9500 . ?
C48A C49A 1.333(18) . ?
C49 H49 0.9500 . ?
C49 C50 1.383(8) . ?
C49A H49A 0.9500 . ?
C49A C50A 1.384(18) . ?
C50 H50 0.9500 . ?
C50A H50A 0.9500 . ?
C51 C52 1.457(3) . ?
C52 H52A 0.9800 . ?
C52 H52B 0.9800 . ?
C52 H52C 0.9800 . ?
Li1 O7 1.905(4) 3_666 ?
Li1 Li2 2.800(5) . ?
Li2 O7 1.961(4) 3_666 ?
Bi2 O11 2.2394(13) . ?
Bi2 O12 2.5122(14) . ?
Bi2 O13 2.3274(13) . ?
Bi2 O15 2.2548(13) . ?
Bi2 O17 2.3443(13) 3_566 ?
Bi2 C53 2.7409(19) . ?
Bi2 Li3 3.617(3) 3_566 ?
Bi2 Li4 3.607(3) . ?
O11 C53 1.282(2) . ?
O12 C53 1.242(2) . ?
O13 C63 1.273(2) . ?
O14 C63 1.250(2) . ?
O14 Li3 1.912(3) . ?
O15 C73 1.277(2) . ?
O16 C73 1.244(2) . ?
O16 Li4 1.879(4) . ?
O17 Bi2 2.3444(13) 3_566 ?
O17 C83 1.270(2) . ?
O18 C83 1.254(2) . ?
O18 Li3 2.043(3) . ?
O18 Li4 2.049(4) 3_566 ?
O19 C93 1.263(2) . ?
O19 Li3 1.912(3) . ?
O20 C93 1.260(2) . ?
O20 Li3 1.950(4) 3_566 ?
O20 Li4 1.898(4) . ?
N2 C103 1.136(3) . ?
N2 Li4 2.012(4) . ?
C53 C54 1.534(3) . ?
C54 C55 1.536(3) . ?
C54 C56 1.534(3) . ?
C54 C57 1.534(3) . ?
C55 H55A 0.9800 . ?
C55 H55B 0.9800 . ?
C55 H55C 0.9800 . ?
C56 H56A 0.9800 . ?
C56 H56B 0.9800 . ?
C56 H56C 0.9800 . ?
C57 C58 1.403(8) . ?
C57 C58A 1.365(15) . ?
C57 C62 1.385(9) . ?
C57 C62A 1.387(19) . ?
C58 H58 0.9500 . ?
C58 C59 1.384(11) . ?
C58A H58A 0.9500 . ?
C58A C59A 1.37(2) . ?
C59 H59 0.9500 . ?
C59 C60 1.353(14) . ?
C59A H59A 0.9500 . ?
C59A C60A 1.42(3) . ?
C60 H60 0.9500 . ?
C60 C61 1.436(17) . ?
C60A H60A 0.9500 . ?
C60A C61A 1.25(3) . ?
C61 H61 0.9500 . ?
C61 C62 1.340(15) . ?
C61A H61A 0.9500 . ?
C61A C62A 1.45(3) . ?
C62 H62 0.9500 . ?
C62A H62A 0.9500 . ?
C63 C64 1.548(3) . ?
C64 C65 1.519(3) . ?
C64 C66 1.538(3) . ?
C64 C67 1.535(3) . ?
C65 H65A 0.9800 . ?
C65 H65B 0.9800 . ?
C65 H65C 0.9800 . ?
C66 H66A 0.9800 . ?
C66 H66B 0.9800 . ?
C66 H66C 0.9800 . ?
C67 C68 1.389(3) . ?
C67 C72 1.396(3) . ?
C68 H68 0.9500 . ?
C68 C69 1.402(3) . ?
C69 H69 0.9500 . ?
C69 C70 1.382(4) . ?
C70 H70 0.9500 . ?
C70 C71 1.370(4) . ?
C71 H71 0.9500 . ?
C71 C72 1.396(3) . ?
C72 H72 0.9500 . ?
C73 C74 1.531(3) . ?
C74 C75 1.538(3) . ?
C74 C76 1.534(2) . ?
C74 C77 1.533(3) . ?
C75 H75A 0.9800 . ?
C75 H75B 0.9800 . ?
C75 H75C 0.9800 . ?
C76 H76A 0.9800 . ?
C76 H76B 0.9800 . ?
C76 H76C 0.9800 . ?
C77 C78 1.387(3) . ?
C77 C82 1.391(3) . ?
C78 H78 0.9500 . ?
C78 C79 1.390(3) . ?
C79 H79 0.9500 . ?
C79 C80 1.375(3) . ?
C80 H80 0.9500 . ?
C80 C81 1.374(3) . ?
C81 H81 0.9500 . ?
C81 C82 1.397(3) . ?
C82 H82 0.9500 . ?
C83 C84 1.543(3) . ?
C84 C85 1.533(3) . ?
C84 C86 1.532(3) . ?
C84 C87 1.540(3) . ?
C85 H85A 0.9800 . ?
C85 H85B 0.9800 . ?
C85 H85C 0.9800 . ?
C86 H86A 0.9800 . ?
C86 H86B 0.9800 . ?
C86 H86C 0.9800 . ?
C87 C88 1.390(3) . ?
C87 C92 1.398(3) . ?
C88 H88 0.9500 . ?
C88 C89 1.394(3) . ?
C89 H89 0.9500 . ?
C89 C90 1.380(4) . ?
C90 H90 0.9500 . ?
C90 C91 1.383(3) . ?
C91 H91 0.9500 . ?
C91 C92 1.389(3) . ?
C92 H92 0.9500 . ?
C93 C94 1.545(3) . ?
C94 C95 1.538(3) . ?
C94 C96 1.540(3) . ?
C94 C97 1.523(3) . ?
C95 H95A 0.9800 . ?
C95 H95B 0.9800 . ?
C95 H95C 0.9800 . ?
C96 H96A 0.9800 . ?
C96 H96B 0.9800 . ?
C96 H96C 0.9800 . ?
C97 C98 1.393(3) . ?
C97 C102 1.394(3) . ?
C98 H98 0.9500 . ?
C98 C99 1.393(3) . ?
C99 H99 0.9500 . ?
C99 C100 1.376(4) . ?
C100 H100 0.9500 . ?
C100 C101 1.381(3) . ?
C101 H101 0.9500 . ?
C101 C102 1.389(3) . ?
C102 H102 0.9500 . ?
C103 C104 1.457(3) . ?
C104 H10A 0.9800 . ?
C104 H10B 0.9800 . ?
C104 H10C 0.9800 . ?
Li3 Bi2 3.617(3) 3_566 ?
Li3 O20 1.950(4) 3_566 ?
Li3 Li4 2.770(5) 3_566 ?
Li4 O18 2.049(4) 3_566 ?
Li4 Li3 2.770(5) 3_566 ?
